data_4107360
loop_
_publ_author_name
'Ming Fang'
'Scott R. Wilson'
'Kenneth S. Suslick'

_publ_contact_author
; 
Scott R. Wilson 
University of Illinois 
School of Chemical Sciences, Box 59-1 
505 South Mathews Avenue 
Urbana, Illinois  61801 
USA 
;
_publ_contact_author_email srwilson@uiuc.edu
_publ_contact_author_fax '1  217 244 8068'
_publ_contact_author_phone '1  217 244 1708'
_publ_section_title
;
 A Four-Coordinate Fe(III) Porphyrin Cation
;
_journal_name_full 'Journal of the American Chemical Society'
_journal_page_first 1134
_journal_page_last 1135
_journal_paper_doi 10.1021/ja078061l
_journal_volume 130
_journal_year 2008
_chemical_absolute_configuration ad
_chemical_formula_moiety
; 
C116 H188 Fe N4 O8 Si8, 0.6894(C H6 B11 Br6), 0.3106(C2 H12 B22 Br12 Ag), 
0.5(C H2 Cl2), C7 H16 
;
_chemical_formula_sum 'C998.48 H1702.91 Ag2.48 B115.33 Br62.91 Cl8 Fe8 N32 O64 Si64'
_chemical_formula_weight 24248.19
_chemical_name_systematic
; 
? 
;
_space_group_IT_number 36
_symmetry_cell_setting orthorhombic
_symmetry_space_group_name_Hall 'C 2c -2'
_symmetry_space_group_name_H-M 'C m c 21'
_atom_sites_solution_hydrogens geom
_atom_sites_solution_primary direct
_atom_sites_solution_secondary difmap
_audit_creation_method SHELXL-97
_audit_update_record
; 
2007-09-05   text and data added, mf 
@007-10-17   text and data added, mf 
;
_cell_angle_alpha 90.00
_cell_angle_beta 90.00
_cell_angle_gamma 90.00
_cell_formula_units_Z 1
_cell_length_a 37.028(2)
_cell_length_b 29.3262(19)
_cell_length_c 29.3677(18)
_cell_measurement_reflns_used 4668
_cell_measurement_temperature 193(2)
_cell_measurement_theta_max 17.50
_cell_measurement_theta_min 2.50
_cell_volume 31890(3)
_computing_cell_refinement 'SAINT V7.23A (Bruker, 2005)'
_computing_data_collection 'APEX2 V2.0-1 (Bruker, 2004)'
_computing_data_reduction 'SAINT V7.23A (Bruker, 2005)'
_computing_molecular_graphics 'SHELXTL V6.12 (Bruker, 2005)'
_computing_publication_material 'XCIF (Bruker, 2005)'
_computing_structure_refinement 'SHELXTL V6.12 (Bruker, 2005)'
_computing_structure_solution 'SHELXTL V6.12 (Bruker, 2005)'
_diffrn_ambient_temperature 193(2)
_diffrn_measured_fraction_theta_full 0.980
_diffrn_measured_fraction_theta_max 0.980
_diffrn_measurement_device 'Bruker Kappa/ApexII CCD'
_diffrn_measurement_method 'profile data from \f and \w scans'
_diffrn_radiation_monochromator graphite
_diffrn_radiation_source 'fine-focus sealed tube'
_diffrn_radiation_type MoK\a
_diffrn_radiation_wavelength 0.71073
_diffrn_radiation_wavelength_id ga92tta
_diffrn_reflns_av_R_equivalents 0.1379
_diffrn_reflns_av_sigmaI/netI 0.5017
_diffrn_reflns_limit_h_max 45
_diffrn_reflns_limit_h_min -32
_diffrn_reflns_limit_k_max 26
_diffrn_reflns_limit_k_min -35
_diffrn_reflns_limit_l_max 31
_diffrn_reflns_limit_l_min -36
_diffrn_reflns_number 65276
_diffrn_reflns_theta_full 26.01
_diffrn_reflns_theta_max 26.01
_diffrn_reflns_theta_min 1.10
_exptl_absorpt_coefficient_mu 2.226
_exptl_absorpt_correction_T_max 0.9000
_exptl_absorpt_correction_T_min 0.5429
_exptl_absorpt_correction_type integration
_exptl_absorpt_process_details 'SHELXTL/XPREP (Bruker, 2005)'
_exptl_crystal_colour brown
_exptl_crystal_density_diffrn 1.263
_exptl_crystal_description platy
_exptl_crystal_F_000 12564
_exptl_crystal_id ga92tta
_exptl_crystal_preparation
; 
The data crystal was mounted using oil (Parantone-N, Exxon) to a 
0.4 mm cryo-loop (Hampton Research) with the (-2 -1 -2) scattering 
planes roughly normal to the spindle axis. 
;
_exptl_crystal_size_max 0.53
_exptl_crystal_size_mid 0.25
_exptl_crystal_size_min 0.05
_refine_diff_density_max 0.883
_refine_diff_density_min -0.487
_refine_diff_density_rms 0.112
_refine_ls_abs_structure_details 'Flack (1983), 11,900 Friedels'
_refine_ls_abs_structure_Flack 0.03(2)
_refine_ls_extinction_method none
_refine_ls_goodness_of_fit_ref 1.289
_refine_ls_hydrogen_treatment noref
_refine_ls_matrix_type full
_refine_ls_number_parameters 1939
_refine_ls_number_reflns 27861
_refine_ls_number_restraints 4123
_refine_ls_restrained_S_all 1.284
_refine_ls_R_factor_all 0.3398
_refine_ls_R_factor_gt 0.0986
_refine_ls_shift/su_max 0.003
_refine_ls_shift/su_mean 0.000
_refine_ls_structure_factor_coef Fsqd
_refine_ls_weighting_details 'calc w=1/[\s^2^(Fo^2^)+(0.1000P)^2^+0.0000P] where P=(Fo^2^+2Fc^2^)/3'
_refine_ls_weighting_scheme calc
_refine_ls_wR_factor_gt 0.2398
_refine_ls_wR_factor_ref 0.2824
_reflns_number_gt 6424
_reflns_number_total 27861
_reflns_threshold_expression >2sigma(I)
_cod_data_source_file ja078061l-file005.cif
_cod_data_source_block ga92ttapanis
_cod_original_sg_symbol_Hall 'C 2c -2 '
_cod_original_sg_symbol_H-M 'C m c 21 '
_cod_database_code 4107360

loop_
_symmetry_equiv_pos_as_xyz
'x, y, z'
'-x, -y, z+1/2'
'-x, y, z'
'x, -y, z+1/2'
'x+1/2, y+1/2, z'
'-x+1/2, -y+1/2, z+1/2'
'-x+1/2, y+1/2, z'
'x+1/2, -y+1/2, z+1/2'

loop_
_atom_site_label
_atom_site_type_symbol
_atom_site_fract_x
_atom_site_fract_y
_atom_site_fract_z
_atom_site_U_iso_or_equiv
_atom_site_adp_type
_atom_site_occupancy
_atom_site_symmetry_multiplicity
_atom_site_calc_flag
_atom_site_refinement_flags
_atom_site_disorder_assembly
_atom_site_disorder_group
Fe1 Fe 0.27041(7) 0.12485(10) 0.11295(11) 0.0513(8) Uani 1 1 d DU . .
N1 N 0.2711(4) 0.1881(4) 0.0933(4) 0.048(3) Uani 1 1 d DU . .
N2 N 0.3225(3) 0.1240(6) 0.1039(4) 0.056(3) Uani 1 1 d DU . .
N3 N 0.2682(4) 0.0610(4) 0.1318(4) 0.051(3) Uani 1 1 d DU . .
N4 N 0.2184(3) 0.1262(6) 0.1170(5) 0.048(3) Uani 1 1 d DU . .
C1 C 0.2405(5) 0.2160(7) 0.0849(6) 0.058(3) Uani 1 1 d DU . .
C2 C 0.2537(5) 0.2610(7) 0.0697(6) 0.063(4) Uani 1 1 d DU . .
H1 H 0.2393 0.2860 0.0603 0.076 Uiso 1 1 calc R . .
C3 C 0.2900(5) 0.2599(7) 0.0718(6) 0.059(4) Uani 1 1 d DU . .
H2 H 0.3056 0.2850 0.0657 0.071 Uiso 1 1 calc R . .
C4 C 0.3015(5) 0.2153(7) 0.0845(6) 0.053(3) Uani 1 1 d DU . .
C5 C 0.3363(5) 0.2026(7) 0.0873(6) 0.060(4) Uani 1 1 d DU . .
C6 C 0.3465(5) 0.1590(8) 0.0960(6) 0.063(4) Uani 1 1 d DU . .
C7 C 0.3838(5) 0.1435(8) 0.0967(7) 0.075(4) Uani 1 1 d DU . .
H3 H 0.4051 0.1612 0.0925 0.090 Uiso 1 1 calc R . .
C8 C 0.3814(5) 0.0979(8) 0.1046(7) 0.074(4) Uani 1 1 d DU . .
H4 H 0.4015 0.0778 0.1040 0.089 Uiso 1 1 calc R . .
C9 C 0.3446(5) 0.0835(7) 0.1140(7) 0.061(4) Uani 1 1 d DU . .
C10 C 0.3326(5) 0.0410(6) 0.1247(6) 0.061(4) Uani 1 1 d DU . .
C11 C 0.2975(6) 0.0309(7) 0.1345(6) 0.056(4) Uani 1 1 d DU . .
C12 C 0.2860(5) -0.0135(7) 0.1498(6) 0.065(4) Uani 1 1 d DU . .
H5 H 0.3006 -0.0398 0.1536 0.078 Uiso 1 1 calc R . .
C13 C 0.2496(5) -0.0100(7) 0.1579(6) 0.063(4) Uani 1 1 d DU . .
H6 H 0.2342 -0.0335 0.1688 0.076 Uiso 1 1 calc R . .
C14 C 0.2391(5) 0.0358(7) 0.1468(6) 0.055(3) Uani 1 1 d DU . .
C15 C 0.2045(5) 0.0491(7) 0.1468(6) 0.055(3) Uani 1 1 d DU . .
C16 C 0.1966(5) 0.0919(7) 0.1346(6) 0.052(3) Uani 1 1 d DU . .
C17 C 0.1604(5) 0.1100(7) 0.1339(6) 0.072(4) Uani 1 1 d DU . .
H7 H 0.1400 0.0942 0.1454 0.087 Uiso 1 1 calc R . .
C18 C 0.1585(5) 0.1531(7) 0.1144(7) 0.069(4) Uani 1 1 d DU . .
H8 H 0.1376 0.1710 0.1086 0.083 Uiso 1 1 calc R . .
C19 C 0.1957(5) 0.1645(7) 0.1051(6) 0.056(4) Uani 1 1 d DU . .
C20 C 0.2057(5) 0.2058(6) 0.0896(6) 0.056(3) Uani 1 1 d DU . .
C21 C 0.3657(3) 0.2371(4) 0.0790(5) 0.072(4) Uani 1 1 d GDU . .
C22 C 0.3763(4) 0.2650(5) 0.1149(3) 0.087(4) Uani 1 1 d GDU . .
C23 C 0.4012(4) 0.2997(5) 0.1075(4) 0.091(5) Uani 1 1 d GDU . .
H9 H 0.4084 0.3188 0.1320 0.109 Uiso 1 1 calc R . .
C24 C 0.4154(3) 0.3066(4) 0.0642(5) 0.093(5) Uani 1 1 d GU . .
H10 H 0.4324 0.3303 0.0592 0.112 Uiso 1 1 calc R . .
C25 C 0.4048(4) 0.2787(5) 0.0284(3) 0.091(5) Uani 1 1 d GU . .
H11 H 0.4145 0.2833 -0.0012 0.110 Uiso 1 1 calc R . .
C26 C 0.3799(4) 0.2440(5) 0.0358(4) 0.086(4) Uani 1 1 d GDU . .
O1 O 0.3632(4) 0.2566(5) 0.1558(3) 0.113(4) Uani 1 1 d DU . .
Si1 Si 0.3730(2) 0.2715(3) 0.2086(2) 0.133(3) Uani 1 1 d DU . .
C27 C 0.3610(5) 0.3335(5) 0.2119(6) 0.135(5) Uani 1 1 d DU . .
H12 H 0.3822 0.3499 0.1985 0.161 Uiso 1 1 calc R . .
C28 C 0.3294(6) 0.3471(7) 0.1830(7) 0.143(7) Uani 1 1 d DU . .
H13 H 0.3325 0.3349 0.1522 0.171 Uiso 1 1 calc R . .
H14 H 0.3279 0.3805 0.1816 0.171 Uiso 1 1 calc R . .
H15 H 0.3072 0.3349 0.1963 0.171 Uiso 1 1 calc R . .
C29 C 0.3580(7) 0.3512(7) 0.2602(6) 0.136(7) Uani 1 1 d DU . .
H16 H 0.3796 0.3425 0.2774 0.163 Uiso 1 1 calc R . .
H17 H 0.3365 0.3381 0.2748 0.163 Uiso 1 1 calc R . .
H18 H 0.3558 0.3845 0.2597 0.163 Uiso 1 1 calc R . .
C30 C 0.3431(5) 0.2311(6) 0.2413(7) 0.175(6) Uani 1 1 d DU . .
H19 H 0.3548 0.2230 0.2709 0.210 Uiso 1 1 calc R . .
C31 C 0.3062(6) 0.2515(9) 0.2500(11) 0.199(8) Uani 1 1 d DU . .
H20 H 0.3087 0.2783 0.2696 0.238 Uiso 1 1 calc R . .
H21 H 0.2909 0.2288 0.2651 0.238 Uiso 1 1 calc R . .
H22 H 0.2953 0.2604 0.2210 0.238 Uiso 1 1 calc R . .
C32 C 0.3366(8) 0.1878(7) 0.2134(10) 0.199(8) Uani 1 1 d DU . .
H23 H 0.3573 0.1673 0.2168 0.239 Uiso 1 1 calc R . .
H24 H 0.3336 0.1959 0.1813 0.239 Uiso 1 1 calc R . .
H25 H 0.3147 0.1726 0.2244 0.239 Uiso 1 1 calc R . .
C33 C 0.4221(4) 0.2597(6) 0.2216(8) 0.171(6) Uani 1 1 d DU . .
H26 H 0.4253 0.2555 0.2551 0.206 Uiso 1 1 calc R . .
C34 C 0.4362(6) 0.2178(8) 0.1967(9) 0.181(7) Uani 1 1 d DU . .
H27 H 0.4598 0.2246 0.1833 0.218 Uiso 1 1 calc R . .
H28 H 0.4192 0.2093 0.1725 0.218 Uiso 1 1 calc R . .
H29 H 0.4386 0.1924 0.2182 0.218 Uiso 1 1 calc R . .
C35 C 0.44559(18) 0.2977(6) 0.2058(5) 0.200(8) Uani 1 1 d DU . .
H30 H 0.4372 0.3264 0.2191 0.239 Uiso 1 1 calc R . .
H31 H 0.4445 0.2997 0.1725 0.239 Uiso 1 1 calc R . .
H32 H 0.4705 0.2919 0.2153 0.239 Uiso 1 1 calc R . .
O2 O 0.3688(4) 0.2181(5) 0.0019(3) 0.101(4) Uani 1 1 d DU . .
Si2 Si 0.37851(19) 0.2133(3) -0.0535(2) 0.108(2) Uani 1 1 d DU . .
C36 C 0.4276(4) 0.1987(7) -0.0593(7) 0.149(5) Uani 1 1 d DU . .
H33 H 0.4416 0.2266 -0.0510 0.178 Uiso 1 1 calc R . .
C37 C 0.4382(6) 0.1864(9) -0.1078(7) 0.175(7) Uani 1 1 d DU . .
H34 H 0.4314 0.2112 -0.1283 0.210 Uiso 1 1 calc R . .
H35 H 0.4257 0.1584 -0.1169 0.210 Uiso 1 1 calc R . .
H36 H 0.4644 0.1815 -0.1093 0.210 Uiso 1 1 calc R . .
C38 C 0.4400(7) 0.1610(9) -0.0276(8) 0.169(7) Uani 1 1 d DU . .
H37 H 0.4311 0.1670 0.0032 0.203 Uiso 1 1 calc R . .
H38 H 0.4665 0.1599 -0.0273 0.203 Uiso 1 1 calc R . .
H39 H 0.4305 0.1317 -0.0383 0.203 Uiso 1 1 calc R . .
C39 C 0.3487(5) 0.1656(7) -0.0717(6) 0.149(5) Uani 1 1 d DU . .
H40 H 0.3595 0.1380 -0.0572 0.179 Uiso 1 1 calc R . .
C40 C 0.3481(7) 0.1546(10) -0.1225(7) 0.173(7) Uani 1 1 d DU . .
H41 H 0.3726 0.1568 -0.1348 0.208 Uiso 1 1 calc R . .
H42 H 0.3324 0.1763 -0.1383 0.208 Uiso 1 1 calc R . .
H43 H 0.3389 0.1236 -0.1269 0.208 Uiso 1 1 calc R . .
C41 C 0.3121(5) 0.1687(10) -0.0520(9) 0.165(7) Uani 1 1 d DU . .
H44 H 0.3139 0.1712 -0.0188 0.198 Uiso 1 1 calc R . .
H45 H 0.2984 0.1412 -0.0599 0.198 Uiso 1 1 calc R . .
H46 H 0.2998 0.1956 -0.0642 0.198 Uiso 1 1 calc R . .
C42 C 0.3680(5) 0.2702(6) -0.0790(7) 0.145(5) Uani 1 1 d DU . .
H47 H 0.3849 0.2927 -0.0648 0.174 Uiso 1 1 calc R . .
C43 C 0.3739(6) 0.2727(8) -0.1294(6) 0.167(7) Uani 1 1 d DU . .
H48 H 0.3978 0.2606 -0.1368 0.200 Uiso 1 1 calc R . .
H49 H 0.3722 0.3046 -0.1394 0.200 Uiso 1 1 calc R . .
H50 H 0.3553 0.2546 -0.1450 0.200 Uiso 1 1 calc R . .
C44 C 0.3301(6) 0.2849(8) -0.0664(8) 0.156(7) Uani 1 1 d DU . .
H51 H 0.3258 0.2785 -0.0341 0.187 Uiso 1 1 calc R . .
H52 H 0.3126 0.2681 -0.0850 0.187 Uiso 1 1 calc R . .
H53 H 0.3274 0.3177 -0.0720 0.187 Uiso 1 1 calc R . .
C45 C 0.3594(4) 0.0024(5) 0.1253(5) 0.081(4) Uani 1 1 d GDU . .
C46 C 0.3793(4) -0.0067(5) 0.1644(4) 0.095(4) Uani 1 1 d GDU . .
C47 C 0.4037(4) -0.0427(6) 0.1650(4) 0.099(5) Uani 1 1 d GU . .
H54 H 0.4172 -0.0489 0.1918 0.119 Uiso 1 1 calc R . .
C48 C 0.4082(4) -0.0696(5) 0.1265(5) 0.111(5) Uani 1 1 d GU . .
H55 H 0.4248 -0.0943 0.1269 0.133 Uiso 1 1 calc R . .
C49 C 0.3883(5) -0.0605(5) 0.0874(4) 0.119(5) Uani 1 1 d GU . .
H56 H 0.3914 -0.0789 0.0610 0.143 Uiso 1 1 calc R . .
C50 C 0.3639(4) -0.0245(6) 0.0868(4) 0.115(5) Uani 1 1 d GDU . .
O3 O 0.3709(4) 0.0156(6) 0.2011(4) 0.123(4) Uani 1 1 d DU . .
Si3 Si 0.3881(3) 0.0262(3) 0.2529(3) 0.157(3) Uani 1 1 d DU . .
C51 C 0.3646(6) 0.0803(6) 0.2740(7) 0.186(6) Uani 1 1 d DU . .
H57 H 0.3810 0.1064 0.2666 0.224 Uiso 1 1 calc R . .
C52 C 0.3581(8) 0.0819(11) 0.3245(6) 0.206(8) Uani 1 1 d DU . .
H58 H 0.3812 0.0798 0.3406 0.247 Uiso 1 1 calc R . .
H59 H 0.3426 0.0564 0.3334 0.247 Uiso 1 1 calc R . .
H60 H 0.3462 0.1107 0.3324 0.247 Uiso 1 1 calc R . .
C53 C 0.3294(5) 0.0893(10) 0.2501(8) 0.193(8) Uani 1 1 d DU . .
H61 H 0.3330 0.0868 0.2171 0.231 Uiso 1 1 calc R . .
H62 H 0.3210 0.1201 0.2575 0.231 Uiso 1 1 calc R . .
H63 H 0.3114 0.0669 0.2599 0.231 Uiso 1 1 calc R . .
C54 C 0.4371(4) 0.0395(7) 0.2474(7) 0.185(6) Uani 1 1 d DU . .
H64 H 0.4516 0.0112 0.2420 0.222 Uiso 1 1 calc R . .
C55 C 0.4428(7) 0.0746(10) 0.2089(7) 0.194(8) Uani 1 1 d DU . .
H65 H 0.4632 0.0652 0.1898 0.233 Uiso 1 1 calc R . .
H66 H 0.4478 0.1046 0.2221 0.233 Uiso 1 1 calc R . .
H67 H 0.4209 0.0764 0.1902 0.233 Uiso 1 1 calc R . .
C56 C 0.4503(7) 0.0651(11) 0.2906(7) 0.209(8) Uani 1 1 d DU . .
H68 H 0.4614 0.0941 0.2817 0.251 Uiso 1 1 calc R . .
H69 H 0.4682 0.0464 0.3066 0.251 Uiso 1 1 calc R . .
H70 H 0.4297 0.0709 0.3107 0.251 Uiso 1 1 calc R . .
C57 C 0.3768(6) -0.0181(7) 0.2961(8) 0.199(6) Uani 1 1 d DU . .
H71 H 0.3786 -0.0038 0.3269 0.239 Uiso 1 1 calc R . .
C58 C 0.3993(7) -0.0605(8) 0.2963(10) 0.220(8) Uani 1 1 d DU . .
H72 H 0.4234 -0.0536 0.2843 0.264 Uiso 1 1 calc R . .
H73 H 0.3878 -0.0837 0.2771 0.264 Uiso 1 1 calc R . .
H74 H 0.4014 -0.0719 0.3275 0.264 Uiso 1 1 calc R . .
C59 C 0.3371(6) -0.0339(10) 0.2890(10) 0.214(8) Uani 1 1 d DU . .
H75 H 0.3281 -0.0219 0.2599 0.256 Uiso 1 1 calc R . .
H76 H 0.3221 -0.0223 0.3139 0.256 Uiso 1 1 calc R . .
H77 H 0.3362 -0.0672 0.2886 0.256 Uiso 1 1 calc R . .
O4 O 0.3460(5) -0.0121(6) 0.0502(4) 0.146(4) Uani 1 1 d DU . .
Si4 Si 0.3497(3) -0.0239(3) -0.0043(3) 0.163(3) Uani 1 1 d DU . .
C60 C 0.3969(5) -0.0100(7) -0.0242(7) 0.176(6) Uani 1 1 d DU . .
H78 H 0.4129 -0.0261 -0.0019 0.212 Uiso 1 1 calc R . .
C61 C 0.4069(7) 0.0404(7) -0.0189(9) 0.198(7) Uani 1 1 d DU . .
H79 H 0.3985 0.0514 0.0108 0.238 Uiso 1 1 calc R . .
H80 H 0.3954 0.0582 -0.0431 0.238 Uiso 1 1 calc R . .
H81 H 0.4332 0.0439 -0.0209 0.238 Uiso 1 1 calc R . .
C62 C 0.4074(7) -0.0294(9) -0.0691(7) 0.183(7) Uani 1 1 d DU . .
H82 H 0.4001 -0.0615 -0.0705 0.219 Uiso 1 1 calc R . .
H83 H 0.4337 -0.0273 -0.0728 0.219 Uiso 1 1 calc R . .
H84 H 0.3955 -0.0123 -0.0935 0.219 Uiso 1 1 calc R . .
C63 C 0.3381(6) -0.0860(5) -0.0131(6) 0.174(6) Uani 1 1 d DU . .
H85 H 0.3615 -0.1024 -0.0081 0.209 Uiso 1 1 calc R . .
C64 C 0.3129(7) -0.1054(8) 0.0234(8) 0.186(7) Uani 1 1 d DU . .
H86 H 0.3223 -0.0979 0.0537 0.224 Uiso 1 1 calc R . .
H87 H 0.3114 -0.1386 0.0201 0.224 Uiso 1 1 calc R . .
H88 H 0.2888 -0.0922 0.0199 0.224 Uiso 1 1 calc R . .
C65 C 0.3275(8) -0.0981(8) -0.0617(6) 0.176(7) Uani 1 1 d DU . .
H89 H 0.3462 -0.0873 -0.0828 0.212 Uiso 1 1 calc R . .
H90 H 0.3044 -0.0836 -0.0692 0.212 Uiso 1 1 calc R . .
H91 H 0.3251 -0.1313 -0.0645 0.212 Uiso 1 1 calc R . .
C66 C 0.3131(6) 0.0146(7) -0.0274(6) 0.178(6) Uani 1 1 d DU . .
H92 H 0.2923 -0.0069 -0.0249 0.214 Uiso 1 1 calc R . .
C67 C 0.3120(8) 0.0226(10) -0.0780(6) 0.188(8) Uani 1 1 d DU . .
H93 H 0.3187 -0.0055 -0.0939 0.226 Uiso 1 1 calc R . .
H94 H 0.3290 0.0470 -0.0860 0.226 Uiso 1 1 calc R . .
H95 H 0.2875 0.0316 -0.0870 0.226 Uiso 1 1 calc R . .
C68 C 0.2995(8) 0.0511(9) 0.0030(7) 0.187(8) Uani 1 1 d DU . .
H96 H 0.3029 0.0420 0.0348 0.225 Uiso 1 1 calc R . .
H97 H 0.2737 0.0561 -0.0028 0.225 Uiso 1 1 calc R . .
H98 H 0.3128 0.0794 -0.0029 0.225 Uiso 1 1 calc R . .
C69 C 0.1758(3) 0.0173(5) 0.1641(5) 0.068(4) Uani 1 1 d GDU . .
C70 C 0.1680(4) 0.0148(5) 0.2104(4) 0.080(4) Uani 1 1 d GDU . .
C71 C 0.1402(4) -0.0130(5) 0.2257(3) 0.074(5) Uani 1 1 d GU . .
H99 H 0.1349 -0.0147 0.2573 0.089 Uiso 1 1 calc R . .
C72 C 0.1200(3) -0.0383(4) 0.1948(5) 0.084(5) Uani 1 1 d GU . .
H100 H 0.1009 -0.0573 0.2052 0.100 Uiso 1 1 calc R . .
C73 C 0.1277(4) -0.0358(5) 0.1485(4) 0.086(5) Uani 1 1 d GU . .
H101 H 0.1139 -0.0530 0.1274 0.103 Uiso 1 1 calc R . .
C74 C 0.1556(4) -0.0080(5) 0.1332(3) 0.086(4) Uani 1 1 d GDU . .
O5 O 0.1868(4) 0.0374(5) 0.2407(3) 0.103(4) Uani 1 1 d DU . .
Si5 Si 0.1884(2) 0.0436(3) 0.2959(2) 0.125(3) Uani 1 1 d DU . .
C75 C 0.1423(4) 0.0598(7) 0.3165(6) 0.145(5) Uani 1 1 d DU . .
H102 H 0.1253 0.0332 0.3168 0.174 Uiso 1 1 calc R . .
C76 C 0.1283(6) 0.0986(8) 0.2873(7) 0.150(7) Uani 1 1 d DU . .
H103 H 0.1285 0.0894 0.2552 0.180 Uiso 1 1 calc R . .
H104 H 0.1438 0.1254 0.2913 0.180 Uiso 1 1 calc R . .
H105 H 0.1036 0.1062 0.2965 0.180 Uiso 1 1 calc R . .
C77 C 0.1442(6) 0.0836(9) 0.3631(6) 0.156(7) Uani 1 1 d DU . .
H106 H 0.1551 0.0628 0.3854 0.187 Uiso 1 1 calc R . .
H107 H 0.1198 0.0919 0.3730 0.187 Uiso 1 1 calc R . .
H108 H 0.1591 0.1112 0.3606 0.187 Uiso 1 1 calc R . .
C78 C 0.2084(5) -0.0065(6) 0.3251(8) 0.178(6) Uani 1 1 d DU . .
H109 H 0.2120 -0.0020 0.3586 0.213 Uiso 1 1 calc R . .
C79 C 0.2436(5) -0.0203(9) 0.2991(10) 0.197(8) Uani 1 1 d DU . .
H110 H 0.2591 0.0066 0.2954 0.237 Uiso 1 1 calc R . .
H111 H 0.2373 -0.0325 0.2691 0.237 Uiso 1 1 calc R . .
H112 H 0.2566 -0.0436 0.3166 0.237 Uiso 1 1 calc R . .
C80 C 0.1908(4) -0.0503(7) 0.3133(9) 0.199(8) Uani 1 1 d DU . .
H113 H 0.1680 -0.0530 0.3300 0.239 Uiso 1 1 calc R . .
H114 H 0.2067 -0.0756 0.3215 0.239 Uiso 1 1 calc R . .
H115 H 0.1859 -0.0511 0.2805 0.239 Uiso 1 1 calc R . .
C81 C 0.2196(5) 0.0944(6) 0.3044(6) 0.155(5) Uani 1 1 d DU . .
H116 H 0.2042 0.1222 0.3078 0.186 Uiso 1 1 calc R . .
C82 C 0.2435(5) 0.1018(9) 0.2663(7) 0.174(7) Uani 1 1 d DU . .
H117 H 0.2299 0.0989 0.2378 0.209 Uiso 1 1 calc R . .
H118 H 0.2630 0.0792 0.2670 0.209 Uiso 1 1 calc R . .
H119 H 0.2539 0.1325 0.2683 0.209 Uiso 1 1 calc R . .
C83 C 0.2419(7) 0.0897(10) 0.3471(7) 0.174(7) Uani 1 1 d DU . .
H120 H 0.2434 0.0574 0.3557 0.209 Uiso 1 1 calc R . .
H121 H 0.2305 0.1070 0.3718 0.209 Uiso 1 1 calc R . .
H122 H 0.2662 0.1015 0.3416 0.209 Uiso 1 1 calc R . .
O6 O 0.1618(4) -0.0013(5) 0.0890(3) 0.120(4) Uani 1 1 d DU . .
Si6 Si 0.1590(3) -0.0329(3) 0.0411(2) 0.159(3) Uani 1 1 d DU . .
C84 C 0.1729(6) 0.0079(8) -0.0037(8) 0.198(6) Uani 1 1 d DU . .
H123 H 0.1758 -0.0112 -0.0317 0.238 Uiso 1 1 calc R . .
C85 C 0.2107(6) 0.0253(10) 0.0063(10) 0.213(8) Uani 1 1 d DU . .
H124 H 0.2285 0.0053 -0.0082 0.256 Uiso 1 1 calc R . .
H125 H 0.2147 0.0256 0.0393 0.256 Uiso 1 1 calc R . .
H126 H 0.2133 0.0563 -0.0057 0.256 Uiso 1 1 calc R . .
C86 C 0.1421(7) 0.0399(9) -0.0148(10) 0.223(8) Uani 1 1 d DU . .
H127 H 0.1222 0.0348 0.0066 0.267 Uiso 1 1 calc R . .
H128 H 0.1336 0.0342 -0.0459 0.267 Uiso 1 1 calc R . .
H129 H 0.1504 0.0715 -0.0123 0.267 Uiso 1 1 calc R . .
C87 C 0.1934(6) -0.0815(7) 0.0469(7) 0.209(6) Uani 1 1 d DU . .
H130 H 0.2164 -0.0655 0.0546 0.251 Uiso 1 1 calc R . .
C88 C 0.1858(10) -0.1099(9) 0.0880(8) 0.226(8) Uani 1 1 d DU . .
H131 H 0.1812 -0.0899 0.1142 0.271 Uiso 1 1 calc R . .
H132 H 0.2066 -0.1295 0.0945 0.271 Uiso 1 1 calc R . .
H133 H 0.1644 -0.1289 0.0824 0.271 Uiso 1 1 calc R . .
C89 C 0.2011(7) -0.1032(10) 0.0012(8) 0.239(8) Uani 1 1 d DU . .
H134 H 0.2107 -0.0802 -0.0197 0.287 Uiso 1 1 calc R . .
H135 H 0.1787 -0.1158 -0.0113 0.287 Uiso 1 1 calc R . .
H136 H 0.2188 -0.1277 0.0051 0.287 Uiso 1 1 calc R . .
C90 C 0.1132(4) -0.0594(7) 0.0347(7) 0.186(6) Uani 1 1 d DU . .
H137 H 0.1117 -0.0836 0.0586 0.223 Uiso 1 1 calc R . .
C91 C 0.0865(5) -0.0236(10) 0.0483(9) 0.202(8) Uani 1 1 d DU . .
H138 H 0.0957 -0.0069 0.0748 0.243 Uiso 1 1 calc R . .
H139 H 0.0635 -0.0381 0.0561 0.243 Uiso 1 1 calc R . .
H140 H 0.0829 -0.0024 0.0229 0.243 Uiso 1 1 calc R . .
C92 C 0.1097(6) -0.0841(10) -0.0106(8) 0.198(8) Uani 1 1 d DU . .
H141 H 0.1293 -0.1065 -0.0135 0.238 Uiso 1 1 calc R . .
H142 H 0.1114 -0.0620 -0.0356 0.238 Uiso 1 1 calc R . .
H143 H 0.0864 -0.0997 -0.0120 0.238 Uiso 1 1 calc R . .
C93 C 0.1771(3) 0.2395(4) 0.0784(5) 0.070(4) Uani 1 1 d GDU . .
C94 C 0.1630(4) 0.2653(5) 0.1139(3) 0.090(4) Uani 1 1 d GDU . .
C95 C 0.1363(4) 0.2975(5) 0.1052(4) 0.095(5) Uani 1 1 d GU . .
H144 H 0.1267 0.3151 0.1294 0.114 Uiso 1 1 calc R . .
C96 C 0.1238(3) 0.3040(4) 0.0610(5) 0.094(5) Uani 1 1 d GU . .
H145 H 0.1056 0.3260 0.0551 0.113 Uiso 1 1 calc R . .
C97 C 0.1380(4) 0.2782(5) 0.0255(3) 0.087(5) Uani 1 1 d GU . .
H146 H 0.1295 0.2826 -0.0047 0.104 Uiso 1 1 calc R . .
C98 C 0.1646(4) 0.2460(5) 0.0342(4) 0.079(4) Uani 1 1 d GDU . .
O7 O 0.1766(4) 0.2606(5) 0.1557(3) 0.107(4) Uani 1 1 d DU . .
Si7 Si 0.1776(2) 0.2886(3) 0.2045(2) 0.136(3) Uani 1 1 d DU . .
C99 C 0.1311(5) 0.2843(7) 0.2274(9) 0.181(6) Uani 1 1 d DU . .
H147 H 0.1177 0.2852 0.1978 0.217 Uiso 1 1 calc R . .
C100 C 0.1132(7) 0.3235(9) 0.2495(10) 0.200(8) Uani 1 1 d DU . .
H148 H 0.0922 0.3128 0.2668 0.240 Uiso 1 1 calc R . .
H149 H 0.1052 0.3452 0.2261 0.240 Uiso 1 1 calc R . .
H150 H 0.1302 0.3386 0.2701 0.240 Uiso 1 1 calc R . .
C101 C 0.1188(6) 0.2382(7) 0.2431(7) 0.200(8) Uani 1 1 d DU . .
H151 H 0.1397 0.2178 0.2455 0.240 Uiso 1 1 calc R . .
H152 H 0.1016 0.2256 0.2210 0.240 Uiso 1 1 calc R . .
H153 H 0.1071 0.2409 0.2729 0.240 Uiso 1 1 calc R . .
C102 C 0.2132(6) 0.2556(7) 0.2367(6) 0.175(6) Uani 1 1 d DU . .
H154 H 0.2353 0.2712 0.2248 0.210 Uiso 1 1 calc R . .
C103 C 0.2214(9) 0.2081(8) 0.2224(9) 0.198(8) Uani 1 1 d DU . .
H155 H 0.2247 0.2072 0.1893 0.237 Uiso 1 1 calc R . .
H156 H 0.2014 0.1881 0.2311 0.237 Uiso 1 1 calc R . .
H157 H 0.2436 0.1979 0.2374 0.237 Uiso 1 1 calc R . .
C104 C 0.2176(8) 0.2656(10) 0.2868(6) 0.195(8) Uani 1 1 d DU . .
H158 H 0.2144 0.2983 0.2921 0.234 Uiso 1 1 calc R . .
H159 H 0.2418 0.2563 0.2966 0.234 Uiso 1 1 calc R . .
H160 H 0.1995 0.2485 0.3041 0.234 Uiso 1 1 calc R . .
C105 C 0.1943(6) 0.3481(5) 0.1909(7) 0.156(5) Uani 1 1 d DU . .
H161 H 0.1728 0.3668 0.1822 0.187 Uiso 1 1 calc R . .
C106 C 0.2131(8) 0.3727(8) 0.2308(8) 0.180(7) Uani 1 1 d DU . .
H162 H 0.1978 0.3712 0.2579 0.216 Uiso 1 1 calc R . .
H163 H 0.2173 0.4047 0.2227 0.216 Uiso 1 1 calc R . .
H164 H 0.2363 0.3579 0.2372 0.216 Uiso 1 1 calc R . .
C107 C 0.2215(7) 0.3509(9) 0.1516(7) 0.162(7) Uani 1 1 d DU . .
H165 H 0.2399 0.3272 0.1553 0.195 Uiso 1 1 calc R . .
H166 H 0.2330 0.3810 0.1517 0.195 Uiso 1 1 calc R . .
H167 H 0.2088 0.3464 0.1226 0.195 Uiso 1 1 calc R . .
O8 O 0.1811(3) 0.2198(5) 0.0035(3) 0.089(3) Uani 1 1 d DU . .
Si8 Si 0.17701(17) 0.2155(3) -0.0535(2) 0.100(2) Uani 1 1 d DU . .
C108 C 0.2076(5) 0.1667(6) -0.0674(5) 0.130(5) Uani 1 1 d DU . .
H168 H 0.1883 0.1431 -0.0707 0.156 Uiso 1 1 calc R . .
C109 C 0.2224(6) 0.1629(9) -0.1153(5) 0.140(7) Uani 1 1 d DU . .
H169 H 0.2036 0.1713 -0.1372 0.167 Uiso 1 1 calc R . .
H170 H 0.2302 0.1314 -0.1210 0.167 Uiso 1 1 calc R . .
H171 H 0.2431 0.1835 -0.1188 0.167 Uiso 1 1 calc R . .
C110 C 0.2268(7) 0.1449(9) -0.0296(7) 0.152(7) Uani 1 1 d DU . .
H172 H 0.2127 0.1481 -0.0016 0.183 Uiso 1 1 calc R . .
H173 H 0.2504 0.1595 -0.0255 0.183 Uiso 1 1 calc R . .
H174 H 0.2303 0.1125 -0.0363 0.183 Uiso 1 1 calc R . .
C111 C 0.1290(4) 0.2036(6) -0.0708(5) 0.102(4) Uani 1 1 d DU . .
H175 H 0.1162 0.2337 -0.0711 0.122 Uiso 1 1 calc R . .
C112 C 0.1093(5) 0.1737(8) -0.0364(6) 0.106(6) Uani 1 1 d DU . .
H176 H 0.1124 0.1864 -0.0058 0.127 Uiso 1 1 calc R . .
H177 H 0.1193 0.1428 -0.0373 0.127 Uiso 1 1 calc R . .
H178 H 0.0835 0.1727 -0.0439 0.127 Uiso 1 1 calc R . .
C113 C 0.1257(5) 0.1839(8) -0.1193(5) 0.115(6) Uani 1 1 d DU . .
H179 H 0.1374 0.2045 -0.1410 0.137 Uiso 1 1 calc R . .
H180 H 0.1001 0.1806 -0.1273 0.137 Uiso 1 1 calc R . .
H181 H 0.1374 0.1539 -0.1205 0.137 Uiso 1 1 calc R . .
C114 C 0.1935(4) 0.2721(6) -0.0757(6) 0.123(5) Uani 1 1 d DU . .
H182 H 0.1802 0.2940 -0.0558 0.148 Uiso 1 1 calc R . .
C115 C 0.1823(6) 0.2874(8) -0.1218(6) 0.134(7) Uani 1 1 d DU . .
H183 H 0.1568 0.2799 -0.1266 0.161 Uiso 1 1 calc R . .
H184 H 0.1971 0.2720 -0.1448 0.161 Uiso 1 1 calc R . .
H185 H 0.1857 0.3205 -0.1243 0.161 Uiso 1 1 calc R . .
C116 C 0.2332(5) 0.2814(8) -0.0620(8) 0.136(7) Uani 1 1 d DU . .
H186 H 0.2372 0.2710 -0.0307 0.163 Uiso 1 1 calc R . .
H187 H 0.2381 0.3142 -0.0640 0.163 Uiso 1 1 calc R . .
H188 H 0.2494 0.2649 -0.0827 0.163 Uiso 1 1 calc R . .
Br1 Br 0.5049(7) 0.08971(15) 0.40028(15) 0.083(3) Uani 0.50 1 d PDU . .
Br2 Br 0.5108(2) 0.1926(2) 0.32022(16) 0.117(3) Uani 0.50 1 d PDU . .
Br3 Br 0.4207(3) 0.1674(6) 0.3826(3) 0.115(4) Uani 0.50 1 d PDU . .
Br4 Br 0.4461(4) 0.1232(6) 0.5027(5) 0.082(4) Uani 0.50 1 d PDU . .
Br5 Br 0.5462(5) 0.1220(6) 0.5144(5) 0.086(4) Uani 0.50 1 d PDU . .
Br6 Br 0.5891(3) 0.1659(5) 0.4025(3) 0.094(3) Uani 0.50 1 d PDU . .
B1 B 0.5027(4) 0.1519(4) 0.4230(4) 0.077(3) Uani 0.50 1 d PDU . .
B2 B 0.5056(4) 0.1996(4) 0.3858(4) 0.085(3) Uani 0.50 1 d PDU . .
B3 B 0.4643(4) 0.1875(5) 0.4146(4) 0.084(3) Uani 0.50 1 d PDU . .
B4 B 0.4752(4) 0.1677(5) 0.4702(4) 0.076(3) Uani 0.50 1 d PDU . .
B5 B 0.5230(5) 0.1673(5) 0.4759(4) 0.074(3) Uani 0.50 1 d PDU . .
B6 B 0.5420(4) 0.1870(5) 0.4239(4) 0.079(3) Uani 0.50 1 d PDU . .
B7 B 0.4974(6) 0.2126(4) 0.5004(5) 0.075(3) Uani 0.50 1 d PDU . .
H189 H 0.4948 0.2175 0.5381 0.090 Uiso 0.50 1 calc PR . .
B8 B 0.5388(6) 0.2244(5) 0.4715(5) 0.077(3) Uani 0.50 1 d PDU . .
H190 H 0.5631 0.2370 0.4903 0.092 Uiso 0.50 1 calc PR . .
B9 B 0.5277(6) 0.2445(5) 0.4159(5) 0.083(3) Uani 0.50 1 d PDU . .
H191 H 0.5449 0.2705 0.3983 0.099 Uiso 0.50 1 calc PR . .
B10 B 0.4802(6) 0.2449(5) 0.4102(5) 0.085(3) Uani 0.50 1 d PDU . .
H192 H 0.4662 0.2712 0.3889 0.102 Uiso 0.50 1 calc PR . .
B11 B 0.4611(6) 0.2250(5) 0.4623(5) 0.079(3) Uani 0.50 1 d PDU . .
H193 H 0.4346 0.2380 0.4752 0.095 Uiso 0.50 1 calc PR . .
C117 C 0.5004(7) 0.2550(5) 0.4611(5) 0.080(3) Uani 1 2 d SPDU . .
H194 H 0.4997 0.2857 0.4724 0.096 Uiso 1 2 calc SR . .
Ag Ag -0.01168(15) 0.0400(2) 0.24204(18) 0.101(3) Uani 0.311(2) 1 d PDU A 1
Br7 Br 0.0397(3) 0.0493(4) 0.1645(3) 0.104(4) Uani 0.311(2) 1 d PDU A 1
Br8 Br -0.0621(2) 0.0423(3) 0.1619(3) 0.080(3) Uani 0.311(2) 1 d PDU A 1
Br9 Br -0.0181(2) 0.1309(3) 0.2366(2) 0.104(3) Uani 0.311(2) 1 d PDU A 1
Br10 Br 0.0650(2) 0.1754(3) 0.1719(3) 0.108(3) Uani 0.311(2) 1 d PDU A 1
Br11 Br 0.0705(2) 0.1137(3) 0.0572(3) 0.107(3) Uani 0.311(2) 1 d PDU A 1
Br12 Br -0.0058(5) 0.0308(3) 0.0518(2) 0.113(4) Uani 0.311(2) 1 d PDU A 1
B12 B 0.0104(3) 0.0971(4) 0.1367(4) 0.088(3) Uani 0.311(2) 1 d PDU A 1
B13 B -0.0374(3) 0.0934(5) 0.1346(4) 0.085(3) Uani 0.311(2) 1 d PDU A 1
B14 B -0.0164(4) 0.1351(5) 0.1701(4) 0.088(4) Uani 0.311(2) 1 d PDU A 1
B15 B 0.0219(4) 0.1557(5) 0.1402(4) 0.091(3) Uani 0.311(2) 1 d PDU A 1
B16 B 0.0248(4) 0.1271(5) 0.0870(4) 0.092(3) Uani 0.311(2) 1 d PDU A 1
B17 B -0.0121(4) 0.0883(5) 0.0838(4) 0.090(3) Uani 0.311(2) 1 d PDU A 1
B18 B 0.0067(5) 0.1831(6) 0.0898(6) 0.091(4) Uani 0.311(2) 1 d PDU A 1
H195 H 0.0210 0.2132 0.0747 0.110 Uiso 0.311(2) 1 calc PR A 1
B19 B -0.0144(4) 0.1413(6) 0.0548(6) 0.090(4) Uani 0.311(2) 1 d PDU A 1
H196 H -0.0141 0.1439 0.0168 0.108 Uiso 0.311(2) 1 calc PR A 1
B20 B -0.0528(5) 0.1201(6) 0.0843(6) 0.088(4) Uani 0.311(2) 1 d PDU A 1
H197 H -0.0776 0.1087 0.0656 0.106 Uiso 0.311(2) 1 calc PR A 1
B21 B -0.0556(5) 0.1494(6) 0.1376(6) 0.087(4) Uani 0.311(2) 1 d PDU A 1
H198 H -0.0823 0.1572 0.1538 0.104 Uiso 0.311(2) 1 calc PR A 1
B22 B -0.0187(4) 0.1882(6) 0.1410(6) 0.090(4) Uani 0.311(2) 1 d PDU A 1
H199 H -0.0211 0.2215 0.1594 0.108 Uiso 0.311(2) 1 calc PR A 1
C118 C -0.0389(5) 0.1753(7) 0.0905(7) 0.089(4) Uani 0.311(2) 1 d PDU A 1
H200 H -0.0536 0.1985 0.0768 0.107 Uiso 0.311(2) 1 calc PR A 1
Br19 Br 0.0458(3) -0.0021(4) 0.2774(3) 0.117(3) Uani 0.311(2) 1 d PDU A 1
Br20 Br 0.0970(3) -0.0659(6) 0.3643(6) 0.122(3) Uani 0.311(2) 1 d PDU A 1
Br21 Br 0.0575(3) 0.0384(4) 0.3972(4) 0.147(3) Uani 0.311(2) 1 d PDU A 1
Br22 Br -0.0332(3) 0.0501(4) 0.3393(3) 0.117(3) Uani 0.311(2) 1 d PDU A 1
Br23 Br -0.0483(3) -0.0495(4) 0.2672(4) 0.136(3) Uani 0.311(2) 1 d PDU A 1
Br24 Br 0.0306(4) -0.1297(5) 0.2902(4) 0.177(4) Uani 0.311(2) 1 d PDU A 1
B34 B 0.0215(3) -0.0310(4) 0.3291(4) 0.121(3) Uani 0.311(2) 1 d PDU A 1
B35 B 0.0455(4) -0.0640(5) 0.3711(5) 0.124(3) Uani 0.311(2) 1 d PDU A 1
B36 B 0.0258(4) -0.0117(5) 0.3867(5) 0.124(3) Uani 0.311(2) 1 d PDU A 1
B37 B -0.0152(4) -0.0071(5) 0.3592(5) 0.122(3) Uani 0.311(2) 1 d PDU A 1
B38 B -0.0230(4) -0.0554(5) 0.3249(5) 0.124(3) Uani 0.311(2) 1 d PDU A 1
B39 B 0.0146(4) -0.0898(5) 0.3352(5) 0.128(3) Uani 0.311(2) 1 d PDU A 1
B40 B -0.0447(5) -0.0495(7) 0.3790(6) 0.124(3) Uani 0.311(2) 1 d PDU A 1
H20A H -0.0746 -0.0450 0.3821 0.149 Uiso 0.311(2) 1 calc PR A 1
B41 B -0.0257(5) -0.1028(7) 0.3633(6) 0.125(3) Uani 0.311(2) 1 d PDU A 1
H20B H -0.0430 -0.1333 0.3561 0.150 Uiso 0.311(2) 1 calc PR A 1
B42 B 0.0175(5) -0.1081(7) 0.3920(6) 0.125(3) Uani 0.311(2) 1 d PDU A 1
H20C H 0.0283 -0.1419 0.4033 0.151 Uiso 0.311(2) 1 calc PR A 1
B43 B 0.0242(5) -0.0579(7) 0.4251(6) 0.125(3) Uani 0.311(2) 1 d PDU A 1
H20D H 0.0392 -0.0589 0.4582 0.151 Uiso 0.311(2) 1 calc PR A 1
B44 B -0.0141(5) -0.0215(7) 0.4176(5) 0.124(3) Uani 0.311(2) 1 d PDU A 1
H20E H -0.0240 0.0011 0.4456 0.149 Uiso 0.311(2) 1 calc PR A 1
C142 C -0.0176(6) -0.0793(8) 0.4150(7) 0.125(3) Uani 0.311(2) 1 d PDU A 1
H20F H -0.0293 -0.0938 0.4404 0.150 Uiso 0.311(2) 1 calc PR A 1
Br13 Br 0.0298(5) -0.0203(8) 0.2682(6) 0.127(4) Uani 0.189(2) 1 d PDU B 2
Br14 Br 0.0945(4) -0.0590(10) 0.3585(9) 0.120(4) Uani 0.189(2) 1 d PDU B 2
Br15 Br 0.0504(5) 0.0544(6) 0.3658(7) 0.131(4) Uani 0.189(2) 1 d PDU B 2
Br16 Br -0.0458(5) 0.0440(7) 0.3217(7) 0.129(5) Uani 0.189(2) 1 d PDU B 2
Br17 Br -0.0611(4) -0.0784(6) 0.2915(5) 0.132(4) Uani 0.189(2) 1 d PDU B 2
Br18 Br 0.0249(5) -0.1474(6) 0.3172(6) 0.149(4) Uani 0.189(2) 1 d PDU B 2
B23 B 0.0132(4) -0.0368(5) 0.3291(6) 0.124(3) Uani 0.189(2) 1 d PDU B 2
B24 B 0.0436(4) -0.0540(6) 0.3728(6) 0.124(3) Uani 0.189(2) 1 d PDU B 2
B25 B 0.0225(5) 0.0001(6) 0.3759(6) 0.125(3) Uani 0.189(2) 1 d PDU B 2
B26 B -0.0221(4) -0.0045(6) 0.3556(6) 0.124(3) Uani 0.189(2) 1 d PDU B 2
B27 B -0.0289(4) -0.0626(6) 0.3408(6) 0.125(3) Uani 0.189(2) 1 d PDU B 2
B28 B 0.0115(4) -0.0932(6) 0.3512(6) 0.125(3) Uani 0.189(2) 1 d PDU . 2
B29 B -0.0455(6) -0.0411(8) 0.3934(6) 0.124(3) Uani 0.189(2) 1 d PDU B 2
H201 H -0.0750 -0.0372 0.4007 0.149 Uiso 0.189(2) 1 calc PR B 2
B30 B -0.0248(6) -0.0957(8) 0.3911(6) 0.124(3) Uani 0.189(2) 1 d PDU B 2
H202 H -0.0409 -0.1275 0.3971 0.149 Uiso 0.189(2) 1 calc PR B 2
B31 B 0.0205(6) -0.0903(8) 0.4109(6) 0.125(3) Uani 0.189(2) 1 d PDU B 2
H203 H 0.0343 -0.1185 0.4298 0.149 Uiso 0.189(2) 1 calc PR B 2
B32 B 0.0278(6) -0.0322(8) 0.4260(6) 0.124(3) Uani 0.189(2) 1 d PDU B 2
H204 H 0.0464 -0.0223 0.4545 0.149 Uiso 0.189(2) 1 calc PR B 2
B33 B -0.0133(6) -0.0015(9) 0.4152(6) 0.124(3) Uani 0.189(2) 1 d PDU B 2
H205 H -0.0217 0.0282 0.4366 0.149 Uiso 0.189(2) 1 calc PR B 2
C119 C -0.0132(6) -0.0570(9) 0.4317(7) 0.125(3) Uani 0.189(2) 1 d PDU B 2
H206 H -0.0210 -0.0632 0.4623 0.149 Uiso 0.189(2) 1 calc PR B 2
Cl1 Cl 0.4622(4) 0.3900(6) 0.1517(7) 0.173(8) Uiso 0.50 1 d PDU . .
Cl2 Cl 0.5364(5) 0.4034(8) 0.1293(8) 0.195(8) Uiso 0.50 1 d PDU . .
C120 C 0.5000 0.3644(9) 0.1262(11) 0.215(10) Uiso 1 2 d SDU . .
H207 H 0.4947 0.3568 0.0941 0.258 Uiso 0.50 1 calc PR . .
H208 H 0.5062 0.3358 0.1424 0.258 Uiso 0.50 1 calc PR . .
C121 C 0.4916(18) -0.0133(14) 0.0804(19) 0.206(18) Uiso 0.50 1 d PDU C 1
H209 H 0.5055 -0.0412 0.0750 0.247 Uiso 0.50 1 calc PR C 1
H210 H 0.4726 -0.0105 0.0573 0.247 Uiso 0.50 1 calc PR C 1
H211 H 0.4806 -0.0146 0.1107 0.247 Uiso 0.50 1 calc PR C 1
C122 C 0.5167(13) 0.0279(15) 0.078(2) 0.208(16) Uiso 0.50 1 d PDU C 1
H212 H 0.5363 0.0252 0.1003 0.249 Uiso 0.50 1 calc PR C 1
H213 H 0.5276 0.0300 0.0469 0.249 Uiso 0.50 1 calc PR C 1
C123 C 0.4940(13) 0.0702(14) 0.0873(12) 0.199(14) Uiso 0.50 1 d PDU C 1
H214 H 0.4732 0.0712 0.0662 0.238 Uiso 0.50 1 calc PR C 1
H215 H 0.4846 0.0688 0.1188 0.238 Uiso 0.50 1 calc PR C 1
C124 C 0.5163(10) 0.1126(14) 0.082(2) 0.173(14) Uiso 0.50 1 d PDU C 1
H216 H 0.5258 0.1141 0.0500 0.208 Uiso 0.50 1 calc PR C 1
H217 H 0.5370 0.1119 0.1027 0.208 Uiso 0.50 1 calc PR C 1
C125 C 0.4934(11) 0.1543(14) 0.0909(16) 0.157(14) Uiso 0.50 1 d PDU C 1
H218 H 0.4730 0.1556 0.0692 0.188 Uiso 0.50 1 calc PR C 1
H219 H 0.4834 0.1526 0.1221 0.188 Uiso 0.50 1 calc PR C 1
C126 C 0.5163(12) 0.1966(15) 0.0862(12) 0.179(15) Uiso 0.50 1 d PDU C 1
H220 H 0.5308 0.1946 0.0580 0.215 Uiso 0.50 1 calc PR C 1
H221 H 0.5332 0.1986 0.1123 0.215 Uiso 0.50 1 calc PR C 1
C127 C 0.4931(17) 0.2389(14) 0.0847(16) 0.189(17) Uiso 0.50 1 d PDU C 1
H222 H 0.5086 0.2660 0.0859 0.227 Uiso 0.50 1 calc PR C 1
H223 H 0.4767 0.2390 0.1108 0.227 Uiso 0.50 1 calc PR C 1
H224 H 0.4791 0.2392 0.0564 0.227 Uiso 0.50 1 calc PR C 1
C128 C 0.0324(10) 0.1822(19) 0.3095(15) 0.15(2) Uiso 0.25 1 d PDU D 2
H225 H 0.0463 0.2047 0.2920 0.177 Uiso 0.25 1 calc PR D 2
H226 H 0.0261 0.1565 0.2898 0.177 Uiso 0.25 1 calc PR D 2
H227 H 0.0469 0.1714 0.3352 0.177 Uiso 0.25 1 calc PR D 2
C129 C -0.002(3) 0.204(2) 0.3272(17) 0.15(2) Uiso 0.25 1 d PDU D 2
H228 H -0.0184 0.2113 0.3016 0.181 Uiso 0.25 1 calc PR D 2
H229 H 0.0040 0.2333 0.3430 0.181 Uiso 0.25 1 calc PR D 2
C130 C -0.020(2) 0.172(2) 0.3601(14) 0.15(2) Uiso 0.25 1 d PDU D 2
H230 H -0.0118 0.1401 0.3541 0.184 Uiso 0.25 1 calc PR D 2
H231 H -0.0466 0.1727 0.3561 0.184 Uiso 0.25 1 calc PR D 2
C131 C -0.010(3) 0.1853(18) 0.4085(13) 0.151(19) Uiso 0.25 1 d PDU D 2
H232 H 0.0153 0.1957 0.4096 0.181 Uiso 0.25 1 calc PR D 2
H233 H -0.0257 0.2108 0.4187 0.181 Uiso 0.25 1 calc PR D 2
C132 C -0.015(2) 0.145(2) 0.4395(16) 0.135(18) Uiso 0.25 1 d PDU D 2
H234 H -0.0039 0.1173 0.4257 0.162 Uiso 0.25 1 calc PR D 2
H235 H -0.0413 0.1383 0.4435 0.162 Uiso 0.25 1 calc PR D 2
C133 C 0.002(4) 0.1543(19) 0.4854(19) 0.112(16) Uiso 0.25 1 d PDU D 2
H236 H 0.0275 0.1634 0.4811 0.134 Uiso 0.25 1 calc PR D 2
H237 H -0.0109 0.1798 0.5005 0.134 Uiso 0.25 1 calc PR D 2
C134 C 0.0000 0.1122(17) 0.5147(11) 0.090(17) Uiso 0.25 1 d PDU D 2
H238 H -0.0010 0.1211 0.5468 0.108 Uiso 0.25 1 calc PR D 2
H239 H 0.0214 0.0933 0.5094 0.108 Uiso 0.25 1 calc PR D 2
H240 H -0.0217 0.0947 0.5068 0.108 Uiso 0.25 1 calc PR D 2
C135 C 0.530(2) -0.183(3) 0.135(3) 0.101(19) Uiso 0.25 1 d PDU E 3
H241 H 0.5251 -0.2021 0.1081 0.121 Uiso 0.25 1 calc PR E 3
H242 H 0.5276 -0.2014 0.1625 0.121 Uiso 0.25 1 calc PR E 3
H243 H 0.5548 -0.1712 0.1328 0.121 Uiso 0.25 1 calc PR E 3
C136 C 0.504(3) -0.144(2) 0.1362(13) 0.114(17) Uiso 0.25 1 d PDU E 3
H244 H 0.5123 -0.1183 0.1167 0.137 Uiso 0.25 1 calc PR E 3
H245 H 0.4797 -0.1536 0.1246 0.137 Uiso 0.25 1 calc PR E 3
C137 C 0.500(4) -0.1275(16) 0.1851(16) 0.130(16) Uiso 0.25 1 d PDU E 3
H246 H 0.5241 -0.1181 0.1967 0.156 Uiso 0.25 1 calc PR E 3
H247 H 0.4837 -0.1009 0.1866 0.156 Uiso 0.25 1 calc PR E 3
C138 C 0.485(2) -0.166(3) 0.2138(17) 0.146(18) Uiso 0.25 1 d PDU E 3
H248 H 0.4914 -0.1957 0.1996 0.176 Uiso 0.25 1 calc PR E 3
H249 H 0.4587 -0.1637 0.2157 0.176 Uiso 0.25 1 calc PR E 3
C139 C 0.502(3) -0.163(2) 0.2614(17) 0.152(18) Uiso 0.25 1 d PDU E 3
H250 H 0.4960 -0.1914 0.2787 0.182 Uiso 0.25 1 calc PR E 3
H251 H 0.5283 -0.1604 0.2593 0.182 Uiso 0.25 1 calc PR E 3
C140 C 0.4859(14) -0.122(3) 0.285(3) 0.14(2) Uiso 0.25 1 d PDU E 3
H252 H 0.4818 -0.0974 0.2630 0.169 Uiso 0.25 1 calc PR E 3
H253 H 0.4624 -0.1303 0.2990 0.169 Uiso 0.25 1 calc PR E 3
C141 C 0.5114(7) -0.1060(15) 0.3219(17) 0.14(2) Uiso 0.25 1 d PDU E 3
H254 H 0.5003 -0.0807 0.3386 0.167 Uiso 0.25 1 calc PR E 3
H255 H 0.5340 -0.0957 0.3079 0.167 Uiso 0.25 1 calc PR E 3
H256 H 0.5164 -0.1312 0.3430 0.167 Uiso 0.25 1 calc PR E 3

loop_
_atom_site_aniso_label
_atom_site_aniso_U_11
_atom_site_aniso_U_22
_atom_site_aniso_U_33
_atom_site_aniso_U_23
_atom_site_aniso_U_13
_atom_site_aniso_U_12
Fe1 0.0432(16) 0.065(2) 0.0461(15) -0.0102(16) -0.0004(15) 0.0009(17)
N1 0.041(6) 0.059(6) 0.043(6) -0.015(6) 0.005(6) -0.003(5)
N2 0.042(5) 0.074(7) 0.050(7) -0.012(7) 0.011(6) 0.001(5)
N3 0.048(6) 0.063(6) 0.042(6) -0.011(6) 0.001(6) -0.001(5)
N4 0.041(5) 0.066(7) 0.037(6) -0.009(6) 0.001(6) -0.002(5)
C1 0.048(7) 0.065(8) 0.060(7) -0.007(7) 0.001(8) -0.003(6)
C2 0.050(8) 0.066(9) 0.074(9) 0.003(8) -0.004(9) -0.004(8)
C3 0.051(8) 0.065(9) 0.062(8) -0.006(8) 0.002(9) -0.007(8)
C4 0.046(7) 0.062(8) 0.050(7) -0.012(7) 0.001(8) -0.005(6)
C5 0.047(7) 0.072(8) 0.061(7) -0.013(7) 0.006(7) -0.001(6)
C6 0.046(7) 0.076(8) 0.068(8) -0.004(8) 0.007(8) 0.001(6)
C7 0.049(7) 0.085(10) 0.090(10) -0.004(10) 0.017(8) 0.002(8)
C8 0.048(8) 0.085(10) 0.088(9) -0.004(10) 0.014(8) 0.009(8)
C9 0.044(7) 0.078(7) 0.062(7) -0.013(8) 0.016(7) 0.005(6)
C10 0.055(7) 0.078(8) 0.048(7) -0.002(7) 0.004(7) 0.012(6)
C11 0.057(7) 0.064(8) 0.046(7) -0.005(7) 0.004(7) -0.002(6)
C12 0.067(9) 0.067(9) 0.061(9) -0.012(8) 0.008(9) -0.004(8)
C13 0.063(9) 0.074(9) 0.052(8) -0.012(8) 0.006(9) -0.006(8)
C14 0.057(7) 0.073(8) 0.036(7) -0.011(7) 0.001(7) -0.005(6)
C15 0.058(7) 0.076(8) 0.032(7) -0.006(7) -0.005(7) -0.008(6)
C16 0.045(7) 0.072(8) 0.040(7) -0.009(7) -0.002(7) -0.008(6)
C17 0.053(8) 0.089(10) 0.074(9) 0.007(9) -0.012(8) -0.018(8)
C18 0.051(7) 0.086(10) 0.071(9) 0.015(9) -0.011(9) -0.001(8)
C19 0.047(7) 0.076(8) 0.046(7) -0.001(7) 0.002(7) 0.000(6)
C20 0.047(7) 0.070(8) 0.050(7) -0.010(7) 0.002(7) 0.003(6)
C21 0.064(8) 0.080(8) 0.071(7) -0.007(7) 0.005(7) -0.017(7)
C22 0.101(9) 0.088(9) 0.072(7) -0.013(8) 0.010(8) -0.030(7)
C23 0.101(11) 0.092(11) 0.080(9) -0.027(9) 0.006(9) -0.033(8)
C24 0.095(11) 0.102(12) 0.083(10) -0.011(9) 0.009(9) -0.039(9)
C25 0.095(11) 0.108(12) 0.071(9) -0.007(8) 0.018(9) -0.033(8)
C26 0.080(9) 0.103(10) 0.074(7) -0.014(7) 0.012(8) -0.030(7)
O1 0.152(9) 0.108(9) 0.078(6) -0.013(7) 0.012(7) -0.042(8)
Si1 0.203(7) 0.118(6) 0.077(4) -0.010(5) -0.005(5) -0.025(6)
C27 0.211(12) 0.113(8) 0.080(10) -0.014(8) -0.007(10) -0.024(9)
C28 0.217(16) 0.113(13) 0.099(13) -0.006(12) -0.014(12) -0.024(12)
C29 0.221(16) 0.101(12) 0.086(11) -0.011(10) 0.002(13) -0.024(13)
C30 0.243(12) 0.141(11) 0.142(10) -0.007(10) 0.045(11) -0.048(11)
C31 0.247(15) 0.152(15) 0.197(15) 0.000(14) 0.046(14) -0.050(14)
C32 0.268(17) 0.154(14) 0.174(15) -0.012(13) 0.060(15) -0.060(14)
C33 0.204(10) 0.156(13) 0.154(11) -0.002(11) -0.009(10) -0.014(10)
C34 0.205(14) 0.175(15) 0.163(16) -0.019(14) 0.004(14) -0.011(12)
C35 0.215(13) 0.179(16) 0.204(16) 0.003(15) -0.007(15) -0.022(13)
O2 0.103(8) 0.120(9) 0.078(6) -0.013(6) 0.014(7) -0.036(7)
Si2 0.117(5) 0.135(6) 0.073(4) -0.007(4) 0.016(4) 0.000(5)
C36 0.141(9) 0.168(12) 0.136(11) 0.002(11) 0.031(9) 0.022(9)
C37 0.171(14) 0.194(17) 0.160(13) -0.010(14) 0.040(12) 0.037(13)
C38 0.153(13) 0.182(17) 0.172(14) 0.010(13) 0.018(13) 0.037(12)
C39 0.165(10) 0.169(10) 0.114(10) -0.039(9) 0.002(11) -0.023(10)
C40 0.197(15) 0.186(15) 0.136(13) -0.047(13) -0.005(13) -0.032(14)
C41 0.162(13) 0.183(15) 0.151(14) -0.055(14) 0.003(13) -0.035(13)
C42 0.147(11) 0.165(10) 0.123(10) 0.020(9) 0.033(11) 0.020(9)
C43 0.174(15) 0.193(15) 0.134(12) 0.050(12) 0.048(13) 0.021(14)
C44 0.147(14) 0.164(14) 0.157(14) 0.022(14) 0.044(13) 0.031(12)
C45 0.086(8) 0.098(8) 0.058(7) -0.001(7) -0.010(7) 0.033(7)
C46 0.101(9) 0.118(10) 0.067(7) 0.013(8) -0.022(8) 0.024(8)
C47 0.092(11) 0.131(12) 0.074(9) 0.019(9) -0.026(9) 0.028(9)
C48 0.100(12) 0.143(12) 0.091(11) 0.008(9) -0.027(9) 0.056(10)
C49 0.124(12) 0.147(12) 0.086(10) -0.016(9) -0.031(9) 0.080(9)
C50 0.140(10) 0.128(10) 0.078(7) -0.023(8) -0.031(8) 0.085(8)
O3 0.144(9) 0.144(10) 0.080(7) -0.012(7) -0.026(7) 0.011(8)
Si3 0.205(8) 0.181(8) 0.085(5) -0.005(5) -0.032(5) -0.049(6)
C51 0.241(13) 0.205(11) 0.112(11) -0.042(9) -0.007(11) -0.041(11)
C52 0.261(17) 0.224(16) 0.132(12) -0.037(13) -0.002(14) -0.047(15)
C53 0.236(16) 0.217(16) 0.126(14) -0.058(14) 0.014(13) -0.014(13)
C54 0.205(10) 0.227(14) 0.122(11) -0.016(11) -0.038(10) -0.065(10)
C55 0.202(15) 0.232(18) 0.147(14) -0.017(13) -0.031(13) -0.070(14)
C56 0.227(15) 0.248(18) 0.152(14) -0.020(14) -0.046(14) -0.080(14)
C57 0.233(14) 0.230(13) 0.135(10) 0.043(10) -0.026(12) -0.044(12)
C58 0.254(17) 0.240(16) 0.165(15) 0.051(14) -0.024(16) -0.028(15)
C59 0.239(16) 0.250(17) 0.151(15) 0.061(14) -0.017(15) -0.058(14)
O4 0.200(10) 0.154(10) 0.083(6) -0.039(7) -0.059(7) 0.118(8)
Si4 0.241(8) 0.161(7) 0.087(5) -0.028(5) -0.056(5) 0.112(7)
C60 0.250(11) 0.165(12) 0.114(10) -0.021(11) -0.046(9) 0.101(11)
C61 0.268(16) 0.184(15) 0.143(14) -0.035(14) -0.054(14) 0.076(13)
C62 0.252(15) 0.172(16) 0.124(13) -0.031(13) -0.045(11) 0.101(15)
C63 0.246(13) 0.173(9) 0.104(11) -0.037(9) -0.055(11) 0.094(10)
C64 0.253(17) 0.191(14) 0.114(13) -0.034(13) -0.050(13) 0.081(13)
C65 0.246(17) 0.177(14) 0.106(12) -0.036(12) -0.049(14) 0.080(14)
C66 0.261(12) 0.179(12) 0.095(9) -0.035(10) -0.076(10) 0.116(10)
C67 0.274(17) 0.192(16) 0.098(11) -0.026(12) -0.081(13) 0.106(15)
C68 0.268(17) 0.181(16) 0.113(13) -0.037(13) -0.068(14) 0.124(13)
C69 0.073(8) 0.082(8) 0.049(6) 0.003(7) -0.004(7) -0.025(7)
C70 0.083(9) 0.100(10) 0.057(7) -0.001(7) -0.008(7) -0.033(7)
C71 0.071(10) 0.099(11) 0.051(8) 0.016(8) -0.006(8) -0.022(8)
C72 0.087(11) 0.092(11) 0.072(9) 0.006(9) -0.003(9) -0.032(8)
C73 0.098(10) 0.089(11) 0.070(8) 0.004(9) -0.017(9) -0.036(8)
C74 0.105(9) 0.091(9) 0.061(6) 0.011(8) -0.013(8) -0.034(7)
O5 0.114(9) 0.135(9) 0.062(6) -0.023(7) 0.006(6) -0.053(7)
Si5 0.132(6) 0.180(8) 0.062(4) -0.023(5) 0.014(4) -0.057(5)
C75 0.140(9) 0.198(13) 0.097(10) -0.029(10) 0.033(9) -0.041(9)
C76 0.142(13) 0.194(17) 0.112(13) -0.031(12) 0.031(12) -0.041(11)
C77 0.153(14) 0.205(17) 0.110(12) -0.036(12) 0.042(11) -0.041(13)
C78 0.186(12) 0.219(12) 0.127(11) 0.016(10) -0.015(11) -0.017(10)
C79 0.204(15) 0.239(16) 0.150(15) 0.027(15) -0.005(14) 0.007(12)
C80 0.211(16) 0.221(13) 0.166(15) 0.028(15) -0.047(15) -0.010(14)
C81 0.138(11) 0.218(11) 0.109(11) -0.045(10) -0.016(9) -0.080(9)
C82 0.152(15) 0.229(16) 0.141(13) -0.038(14) -0.017(12) -0.109(13)
C83 0.148(15) 0.236(16) 0.139(13) -0.039(14) -0.031(11) -0.072(13)
O6 0.165(9) 0.128(9) 0.066(6) -0.006(7) -0.009(7) -0.046(8)
Si6 0.235(9) 0.170(8) 0.074(5) -0.006(5) -0.033(6) -0.036(6)
C84 0.268(14) 0.212(13) 0.114(9) 0.034(9) -0.019(12) -0.027(11)
C85 0.271(17) 0.229(18) 0.140(14) 0.044(14) -0.001(15) -0.039(14)
C86 0.283(18) 0.229(17) 0.155(15) 0.050(13) -0.010(16) -0.012(15)
C87 0.293(13) 0.200(12) 0.134(12) -0.022(9) -0.031(12) 0.029(10)
C88 0.316(18) 0.197(16) 0.165(15) -0.009(12) -0.024(16) 0.039(15)
C89 0.325(18) 0.234(17) 0.158(15) -0.036(13) -0.041(16) 0.046(14)
C90 0.243(11) 0.220(14) 0.096(10) -0.049(10) -0.022(11) -0.043(10)
C91 0.255(13) 0.242(18) 0.109(14) -0.039(13) -0.014(14) -0.021(14)
C92 0.249(16) 0.241(18) 0.105(13) -0.060(13) -0.011(13) -0.056(14)
C93 0.059(8) 0.092(9) 0.061(6) -0.003(7) 0.002(7) 0.022(7)
C94 0.091(9) 0.108(9) 0.070(7) -0.008(8) 0.002(8) 0.036(7)
C95 0.076(10) 0.122(11) 0.087(9) -0.017(10) 0.009(9) 0.036(8)
C96 0.067(11) 0.122(12) 0.093(10) -0.012(10) -0.008(9) 0.040(9)
C97 0.066(10) 0.120(12) 0.074(9) -0.008(9) -0.019(8) 0.025(8)
C98 0.063(9) 0.111(10) 0.064(7) -0.003(7) -0.005(7) 0.023(7)
O7 0.130(9) 0.118(9) 0.072(6) -0.004(7) 0.007(7) 0.060(8)
Si7 0.176(7) 0.156(7) 0.077(4) -0.027(5) 0.007(5) 0.064(6)
C99 0.202(10) 0.206(14) 0.134(11) -0.016(11) 0.048(9) 0.045(10)
C100 0.197(15) 0.224(17) 0.180(16) -0.022(15) 0.049(13) 0.052(14)
C101 0.215(15) 0.223(16) 0.162(15) -0.014(15) 0.054(13) 0.032(14)
C102 0.243(12) 0.181(12) 0.102(10) -0.025(10) -0.030(10) 0.082(11)
C103 0.269(17) 0.177(15) 0.147(14) -0.021(13) -0.047(14) 0.082(14)
C104 0.271(17) 0.203(16) 0.112(12) -0.022(13) -0.046(13) 0.072(15)
C105 0.202(12) 0.157(10) 0.108(11) -0.023(9) 0.000(10) 0.043(10)
C106 0.226(17) 0.176(14) 0.137(14) -0.016(13) -0.014(13) 0.030(13)
C107 0.191(16) 0.160(15) 0.136(14) -0.008(12) 0.009(12) 0.046(13)
O8 0.074(8) 0.129(9) 0.063(6) -0.001(6) -0.011(6) 0.024(7)
Si8 0.076(5) 0.159(6) 0.065(4) -0.008(4) -0.002(4) 0.015(4)
C108 0.114(10) 0.190(10) 0.085(9) -0.033(9) -0.002(9) 0.048(9)
C109 0.119(13) 0.205(15) 0.095(11) -0.032(12) 0.001(11) 0.030(12)
C110 0.148(14) 0.199(15) 0.110(12) -0.025(13) 0.009(12) 0.068(12)
C111 0.082(8) 0.151(11) 0.073(9) -0.016(9) 0.002(7) -0.003(8)
C112 0.095(11) 0.136(15) 0.087(11) -0.006(11) -0.003(10) 0.003(10)
C113 0.088(12) 0.167(15) 0.088(10) -0.022(12) -0.002(10) -0.018(11)
C114 0.101(10) 0.173(10) 0.096(9) 0.009(9) 0.000(10) -0.016(9)
C115 0.112(13) 0.176(14) 0.114(12) 0.013(11) -0.003(12) -0.031(13)
C116 0.103(12) 0.186(15) 0.119(13) 0.018(13) -0.002(12) -0.014(11)
Br1 0.074(10) 0.078(3) 0.096(3) -0.024(2) 0.004(5) 0.001(5)
Br2 0.120(10) 0.147(5) 0.084(3) 0.020(3) -0.001(3) 0.018(4)
Br3 0.065(6) 0.159(7) 0.120(8) -0.021(7) -0.032(5) 0.002(5)
Br4 0.049(5) 0.091(6) 0.105(8) -0.008(5) 0.008(5) -0.016(5)
Br5 0.099(9) 0.078(6) 0.082(6) 0.010(4) 0.003(5) 0.002(5)
Br6 0.064(6) 0.107(6) 0.110(7) -0.002(6) 0.022(5) 0.006(4)
B1 0.057(6) 0.086(5) 0.090(5) -0.006(5) 0.002(5) 0.000(6)
B2 0.066(6) 0.097(6) 0.091(5) 0.002(5) 0.002(6) 0.004(6)
B3 0.057(6) 0.097(6) 0.097(6) -0.006(6) -0.005(6) 0.001(6)
B4 0.054(6) 0.084(6) 0.091(6) -0.008(5) 0.004(6) -0.006(6)
B5 0.056(6) 0.080(6) 0.087(6) -0.003(5) 0.003(6) -0.001(6)
B6 0.056(6) 0.087(6) 0.092(6) 0.002(6) 0.007(6) 0.000(6)
B7 0.050(7) 0.082(6) 0.093(6) -0.005(5) 0.003(6) -0.004(7)
B8 0.053(6) 0.082(6) 0.095(7) 0.000(6) 0.004(7) -0.002(6)
B9 0.060(7) 0.089(6) 0.100(7) 0.006(6) 0.006(7) 0.000(6)
B10 0.061(7) 0.093(6) 0.100(7) 0.004(6) -0.001(7) 0.004(6)
B11 0.053(6) 0.088(6) 0.097(7) -0.004(6) 0.000(6) 0.000(6)
C117 0.056(7) 0.082(6) 0.102(7) -0.001(6) 0.003(7) 0.000(6)
Ag 0.086(9) 0.135(5) 0.084(3) 0.058(4) -0.010(3) 0.000(4)
Br7 0.106(8) 0.125(8) 0.080(5) 0.027(5) 0.000(5) 0.032(6)
Br8 0.088(7) 0.085(6) 0.068(5) 0.019(4) 0.004(5) 0.007(5)
Br9 0.119(8) 0.120(6) 0.073(5) -0.008(4) 0.010(4) -0.013(4)
Br10 0.089(6) 0.130(8) 0.106(6) 0.011(5) -0.014(5) -0.022(5)
Br11 0.086(6) 0.161(8) 0.075(5) 0.014(5) 0.022(4) -0.017(5)
Br12 0.156(10) 0.110(6) 0.074(4) -0.009(4) 0.009(8) -0.006(8)
B12 0.092(7) 0.105(7) 0.068(6) 0.017(5) 0.001(5) -0.002(5)
B13 0.091(7) 0.099(7) 0.066(6) 0.016(6) -0.001(6) -0.004(6)
B14 0.093(7) 0.103(7) 0.068(6) 0.012(6) 0.000(6) -0.006(6)
B15 0.091(7) 0.108(7) 0.075(7) 0.014(6) -0.002(6) -0.008(6)
B16 0.091(7) 0.112(7) 0.071(6) 0.016(6) 0.005(6) -0.008(6)
B17 0.098(7) 0.103(7) 0.068(6) 0.013(6) 0.002(6) -0.007(6)
B18 0.095(8) 0.106(7) 0.073(7) 0.019(6) 0.000(6) -0.012(7)
B19 0.095(8) 0.106(7) 0.069(7) 0.018(6) 0.001(6) -0.011(7)
B20 0.094(7) 0.103(8) 0.067(7) 0.018(6) -0.001(7) -0.010(7)
B21 0.092(7) 0.099(7) 0.069(8) 0.017(7) 0.000(7) -0.006(6)
B22 0.093(8) 0.103(7) 0.074(8) 0.015(7) 0.000(7) -0.008(6)
C118 0.094(8) 0.102(7) 0.071(8) 0.020(7) 0.000(7) -0.010(7)
Br19 0.098(6) 0.165(8) 0.089(5) 0.047(6) -0.016(5) -0.021(5)
Br20 0.088(5) 0.128(8) 0.149(7) 0.038(6) -0.023(5) 0.004(5)
Br21 0.119(6) 0.181(7) 0.141(7) 0.011(6) -0.030(6) -0.036(6)
Br22 0.110(7) 0.153(6) 0.089(5) 0.024(5) -0.018(5) -0.021(6)
Br23 0.128(7) 0.160(8) 0.121(6) 0.047(6) -0.071(5) -0.056(6)
Br24 0.187(8) 0.179(9) 0.166(8) -0.010(7) -0.002(7) -0.002(7)
B34 0.102(5) 0.155(6) 0.107(5) 0.041(5) -0.029(4) -0.016(5)
B35 0.102(5) 0.153(6) 0.116(5) 0.042(5) -0.027(5) -0.014(5)
B36 0.102(5) 0.156(6) 0.112(5) 0.036(5) -0.025(5) -0.016(5)
B37 0.103(5) 0.156(6) 0.106(5) 0.038(5) -0.026(5) -0.018(5)
B38 0.108(5) 0.155(6) 0.110(5) 0.043(5) -0.032(5) -0.022(5)
B39 0.113(5) 0.156(6) 0.117(5) 0.035(5) -0.025(5) -0.016(5)
B40 0.105(5) 0.157(6) 0.112(6) 0.041(5) -0.028(5) -0.018(5)
B41 0.108(6) 0.155(6) 0.113(6) 0.042(5) -0.030(5) -0.018(6)
B42 0.105(6) 0.155(6) 0.117(6) 0.041(5) -0.027(5) -0.016(5)
B43 0.105(6) 0.158(6) 0.114(5) 0.040(5) -0.027(5) -0.015(6)
B44 0.104(6) 0.157(6) 0.111(5) 0.039(5) -0.026(5) -0.017(5)
C142 0.105(6) 0.157(6) 0.113(6) 0.041(5) -0.027(5) -0.016(6)
Br13 0.110(8) 0.170(9) 0.102(6) 0.052(7) -0.019(6) 0.000(7)
Br14 0.094(6) 0.135(8) 0.131(7) 0.042(7) -0.022(6) -0.003(6)
Br15 0.109(9) 0.148(8) 0.135(10) 0.047(8) -0.019(9) -0.008(7)
Br16 0.108(9) 0.156(8) 0.124(9) 0.047(8) -0.019(8) -0.018(8)
Br17 0.116(7) 0.165(9) 0.116(7) 0.032(7) -0.054(6) -0.022(7)
Br18 0.144(8) 0.161(8) 0.140(8) 0.022(7) -0.008(7) -0.014(7)
B23 0.104(5) 0.157(6) 0.111(5) 0.040(5) -0.027(5) -0.016(5)
B24 0.103(5) 0.154(6) 0.114(5) 0.040(5) -0.027(5) -0.015(5)
B25 0.104(5) 0.156(6) 0.115(5) 0.037(5) -0.025(5) -0.016(5)
B26 0.105(5) 0.156(6) 0.110(5) 0.038(5) -0.026(5) -0.017(5)
B27 0.107(5) 0.157(6) 0.111(5) 0.039(5) -0.031(5) -0.018(5)
B28 0.107(5) 0.155(6) 0.114(5) 0.039(5) -0.027(5) -0.017(5)
B29 0.105(6) 0.157(6) 0.111(6) 0.040(5) -0.028(5) -0.017(5)
B30 0.105(6) 0.156(6) 0.112(6) 0.040(5) -0.029(5) -0.017(6)
B31 0.104(6) 0.156(6) 0.114(6) 0.041(5) -0.028(5) -0.017(6)
B32 0.103(6) 0.156(6) 0.114(5) 0.039(5) -0.026(5) -0.016(6)
B33 0.104(6) 0.157(6) 0.112(6) 0.038(6) -0.027(5) -0.017(5)
C119 0.104(6) 0.157(7) 0.113(6) 0.040(5) -0.028(5) -0.017(6)

loop_
_atom_type_symbol
_atom_type_description
_atom_type_scat_dispersion_real
_atom_type_scat_dispersion_imag
_atom_type_scat_source
C C 0.0033 0.0016 'International Tables Vol C Tables 4.2.6.8 and 6.1.1.4'
H H 0.0000 0.0000 'International Tables Vol C Tables 4.2.6.8 and 6.1.1.4'
Ag Ag -0.8971 1.1015 'International Tables Vol C Tables 4.2.6.8 and 6.1.1.4'
B B 0.0013 0.0007 'International Tables Vol C Tables 4.2.6.8 and 6.1.1.4'
Br Br -0.2901 2.4595 'International Tables Vol C Tables 4.2.6.8 and 6.1.1.4'
Cl Cl 0.1484 0.1585 'International Tables Vol C Tables 4.2.6.8 and 6.1.1.4'
Fe Fe 0.3463 0.8444 'International Tables Vol C Tables 4.2.6.8 and 6.1.1.4'
N N 0.0061 0.0033 'International Tables Vol C Tables 4.2.6.8 and 6.1.1.4'
O O 0.0106 0.0060 'International Tables Vol C Tables 4.2.6.8 and 6.1.1.4'
Si Si 0.0817 0.0704 'International Tables Vol C Tables 4.2.6.8 and 6.1.1.4'

loop_
_exptl_crystal_face_index_h
_exptl_crystal_face_index_k
_exptl_crystal_face_index_l
_exptl_crystal_face_perp_dist
2.00 -1.00 2.00 0.1200
-2.00 1.00 -1.00 0.1500
0.00 -1.00 0.00 0.2100
0.00 1.00 0.00 0.2300
0.00 -2.00 -1.00 0.1800
0.00 2.00 1.00 0.2000
1.00 0.00 -1.00 0.0300
-1.00 0.00 1.00 0.0200

loop_
_geom_angle_atom_site_label_1
_geom_angle_atom_site_label_2
_geom_angle_atom_site_label_3
_geom_angle
_geom_angle_site_symmetry_1
_geom_angle_site_symmetry_3
N4 Fe1 N1 90.7(7) . .
N4 Fe1 N2 175.6(6) . .
N1 Fe1 N2 87.6(7) . .
N4 Fe1 N3 87.7(7) . .
N1 Fe1 N3 178.2(6) . .
N2 Fe1 N3 93.9(7) . .
C4 N1 C1 106.2(14) . .
C4 N1 Fe1 127.5(12) . .
C1 N1 Fe1 126.3(12) . .
C6 N2 C9 106.0(13) . .
C6 N2 Fe1 130.8(14) . .
C9 N2 Fe1 122.2(12) . .
C14 N3 C11 104.5(14) . .
C14 N3 Fe1 129.5(13) . .
C11 N3 Fe1 126.0(12) . .
C16 N4 C19 108.3(13) . .
C16 N4 Fe1 126.1(13) . .
C19 N4 Fe1 125.5(12) . .
C20 C1 N1 128.7(18) . .
C20 C1 C2 124(2) . .
N1 C1 C2 107.7(16) . .
C3 C2 C1 107.3(18) . .
C3 C2 H1 126.4 . .
C1 C2 H1 126.4 . .
C2 C3 C4 109.2(19) . .
C2 C3 H2 125.4 . .
C4 C3 H2 125.4 . .
C5 C4 N1 126.8(19) . .
C5 C4 C3 124(2) . .
N1 C4 C3 109.5(16) . .
C4 C5 C6 122.7(19) . .
C4 C5 C21 119.7(18) . .
C6 C5 C21 117.6(17) . .
C5 C6 N2 123.5(18) . .
C5 C6 C7 124(2) . .
N2 C6 C7 112.3(18) . .
C8 C7 C6 104(2) . .
C8 C7 H3 127.8 . .
C6 C7 H3 127.8 . .
C7 C8 C9 112(2) . .
C7 C8 H4 123.8 . .
C9 C8 H4 123.8 . .
C10 C9 C8 128(2) . .
C10 C9 N2 127.2(17) . .
C8 C9 N2 104.4(17) . .
C9 C10 C11 124.0(18) . .
C9 C10 C45 118.4(18) . .
C11 C10 C45 117.6(18) . .
C10 C11 N3 126.1(18) . .
C10 C11 C12 123(2) . .
N3 C11 C12 111.0(17) . .
C13 C12 C11 106.0(19) . .
C13 C12 H5 127.0 . .
C11 C12 H5 127.0 . .
C12 C13 C14 107.3(19) . .
C12 C13 H6 126.4 . .
C14 C13 H6 126.4 . .
C15 C14 N3 126.3(19) . .
C15 C14 C13 122(2) . .
N3 C14 C13 111.2(17) . .
C16 C15 C14 118.9(18) . .
C16 C15 C69 121.2(18) . .
C14 C15 C69 119.7(18) . .
C15 C16 N4 130.6(18) . .
C15 C16 C17 124(2) . .
N4 C16 C17 105.5(17) . .
C18 C17 C16 112.9(19) . .
C18 C17 H7 123.6 . .
C16 C17 H7 123.6 . .
C17 C18 C19 104.0(18) . .
C17 C18 H8 128.0 . .
C19 C18 H8 128.0 . .
C20 C19 C18 122(2) . .
C20 C19 N4 128.3(17) . .
C18 C19 N4 109.2(17) . .
C1 C20 C19 120.4(18) . .
C1 C20 C93 121.1(18) . .
C19 C20 C93 118.5(17) . .
C22 C21 C26 120.0 . .
C22 C21 C5 118.6(12) . .
C26 C21 C5 121.2(12) . .
O1 C22 C21 118.4(13) . .
O1 C22 C23 121.6(13) . .
C21 C22 C23 120.0 . .
C24 C23 C22 120.0 . .
C24 C23 H9 120.0 . .
C22 C23 H9 120.0 . .
C23 C24 C25 120.0 . .
C23 C24 H10 120.0 . .
C25 C24 H10 120.0 . .
C26 C25 C24 120.0 . .
C26 C25 H11 120.0 . .
C24 C25 H11 120.0 . .
O2 C26 C25 120.8(12) . .
O2 C26 C21 119.2(12) . .
C25 C26 C21 120.0 . .
C22 O1 Si1 136.4(12) . .
O1 Si1 C27 104.6(8) . .
O1 Si1 C30 100.4(9) . .
C27 Si1 C30 116.4(8) . .
O1 Si1 C33 110.6(10) . .
C27 Si1 C33 113.4(8) . .
C30 Si1 C33 110.4(9) . .
C28 C27 C29 112.3(15) . .
C28 C27 Si1 114.6(12) . .
C29 C27 Si1 113.4(11) . .
C28 C27 H12 105.1 . .
C29 C27 H12 105.1 . .
Si1 C27 H12 105.1 . .
C27 C28 H13 109.5 . .
C27 C28 H14 109.5 . .
H13 C28 H14 109.5 . .
C27 C28 H15 109.5 . .
H13 C28 H15 109.5 . .
H14 C28 H15 109.5 . .
C27 C29 H16 109.5 . .
C27 C29 H17 109.5 . .
H16 C29 H17 109.5 . .
C27 C29 H18 109.5 . .
H16 C29 H18 109.5 . .
H17 C29 H18 109.5 . .
C31 C30 C32 106.0(17) . .
C31 C30 Si1 111.6(13) . .
C32 C30 Si1 110.0(12) . .
C31 C30 H19 109.7 . .
C32 C30 H19 109.7 . .
Si1 C30 H19 109.7 . .
C30 C31 H20 109.5 . .
C30 C31 H21 109.5 . .
H20 C31 H21 109.5 . .
C30 C31 H22 109.5 . .
H20 C31 H22 109.5 . .
H21 C31 H22 109.5 . .
C30 C32 H23 109.5 . .
C30 C32 H24 109.5 . .
H23 C32 H24 109.5 . .
C30 C32 H25 109.5 . .
H23 C32 H25 109.5 . .
H24 C32 H25 109.5 . .
C35 C33 C34 104.8(16) . .
C35 C33 Si1 111.2(9) . .
C34 C33 Si1 112.4(13) . .
C35 C33 H26 109.4 . .
C34 C33 H26 109.4 . .
Si1 C33 H26 109.4 . .
C33 C34 H27 109.5 . .
C33 C34 H28 109.5 . .
H27 C34 H28 109.5 . .
C33 C34 H29 109.5 . .
H27 C34 H29 109.5 . .
H28 C34 H29 109.5 . .
C33 C35 H30 109.5 . .
C33 C35 H31 109.5 . .
H30 C35 H31 109.5 . .
C33 C35 H32 109.5 . .
H30 C35 H32 109.5 . .
H31 C35 H32 109.5 . .
C26 O2 Si2 135.7(12) . .
O2 Si2 C39 102.5(8) . .
O2 Si2 C42 105.7(9) . .
C39 Si2 C42 115.6(9) . .
O2 Si2 C36 108.4(8) . .
C39 Si2 C36 112.2(8) . .
C42 Si2 C36 111.7(8) . .
C38 C36 C37 108.9(15) . .
C38 C36 Si2 113.9(12) . .
C37 C36 Si2 112.9(12) . .
C38 C36 H33 106.9 . .
C37 C36 H33 106.9 . .
Si2 C36 H33 106.9 . .
C36 C37 H34 109.5 . .
C36 C37 H35 109.5 . .
H34 C37 H35 109.5 . .
C36 C37 H36 109.5 . .
H34 C37 H36 109.5 . .
H35 C37 H36 109.5 . .
C36 C38 H37 109.5 . .
C36 C38 H38 109.5 . .
H37 C38 H38 109.5 . .
C36 C38 H39 109.5 . .
H37 C38 H39 109.5 . .
H38 C38 H39 109.5 . .
C41 C39 C40 112.4(16) . .
C41 C39 Si2 112.8(12) . .
C40 C39 Si2 116.7(13) . .
C41 C39 H40 104.5 . .
C40 C39 H40 104.5 . .
Si2 C39 H40 104.5 . .
C39 C40 H41 109.5 . .
C39 C40 H42 109.5 . .
H41 C40 H42 109.5 . .
C39 C40 H43 109.5 . .
H41 C40 H43 109.5 . .
H42 C40 H43 109.5 . .
C39 C41 H44 109.5 . .
C39 C41 H45 109.5 . .
H44 C41 H45 109.5 . .
C39 C41 H46 109.5 . .
H44 C41 H46 109.5 . .
H45 C41 H46 109.5 . .
C43 C42 C44 111.2(14) . .
C43 C42 Si2 114.2(12) . .
C44 C42 Si2 110.5(12) . .
C43 C42 H47 106.8 . .
C44 C42 H47 106.8 . .
Si2 C42 H47 106.8 . .
C42 C43 H48 109.5 . .
C42 C43 H49 109.5 . .
H48 C43 H49 109.5 . .
C42 C43 H50 109.5 . .
H48 C43 H50 109.5 . .
H49 C43 H50 109.5 . .
C42 C44 H51 109.5 . .
C42 C44 H52 109.5 . .
H51 C44 H52 109.5 . .
C42 C44 H53 109.5 . .
H51 C44 H53 109.5 . .
H52 C44 H53 109.5 . .
C46 C45 C50 120.0 . .
C46 C45 C10 120.3(12) . .
C50 C45 C10 119.7(12) . .
O3 C46 C45 117.5(13) . .
O3 C46 C47 121.9(13) . .
C45 C46 C47 120.0 . .
C48 C47 C46 120.0 . .
C48 C47 H54 120.0 . .
C46 C47 H54 120.0 . .
C47 C48 C49 120.0 . .
C47 C48 H55 120.0 . .
C49 C48 H55 120.0 . .
C50 C49 C48 120.0 . .
C50 C49 H56 120.0 . .
C48 C49 H56 120.0 . .
O4 C50 C49 123.2(12) . .
O4 C50 C45 116.7(12) . .
C49 C50 C45 120.0 . .
C46 O3 Si3 139.1(14) . .
O3 Si3 C57 113.7(10) . .
O3 Si3 C54 109.2(9) . .
C57 Si3 C54 114.9(9) . .
O3 Si3 C51 106.0(9) . .
C57 Si3 C51 104.9(8) . .
C54 Si3 C51 107.4(8) . .
C52 C51 C53 108.5(16) . .
C52 C51 Si3 114.8(14) . .
C53 C51 Si3 112.8(13) . .
C52 C51 H57 106.8 . .
C53 C51 H57 106.8 . .
Si3 C51 H57 106.8 . .
C51 C52 H58 109.5 . .
C51 C52 H59 109.5 . .
H58 C52 H59 109.5 . .
C51 C52 H60 109.5 . .
H58 C52 H60 109.5 . .
H59 C52 H60 109.5 . .
C51 C53 H61 109.5 . .
C51 C53 H62 109.5 . .
H61 C53 H62 109.5 . .
C51 C53 H63 109.5 . .
H61 C53 H63 109.5 . .
H62 C53 H63 109.5 . .
C55 C54 C56 103.5(11) . .
C55 C54 Si3 109.5(13) . .
C56 C54 Si3 109.7(13) . .
C55 C54 H64 111.3 . .
C56 C54 H64 111.3 . .
Si3 C54 H64 111.3 . .
C54 C55 H65 109.5 . .
C54 C55 H66 109.5 . .
H65 C55 H66 109.5 . .
C54 C55 H67 109.5 . .
H65 C55 H67 109.5 . .
H66 C55 H67 109.5 . .
C54 C56 H68 109.5 . .
C54 C56 H69 109.5 . .
H68 C56 H69 109.5 . .
C54 C56 H70 109.5 . .
H68 C56 H70 109.5 . .
H69 C56 H70 109.5 . .
C58 C57 C59 106.3(17) . .
C58 C57 Si3 117.3(15) . .
C59 C57 Si3 109.1(13) . .
C58 C57 H71 107.9 . .
C59 C57 H71 107.9 . .
Si3 C57 H71 107.9 . .
C57 C58 H72 109.5 . .
C57 C58 H73 109.5 . .
H72 C58 H73 109.5 . .
C57 C58 H74 109.5 . .
H72 C58 H74 109.5 . .
H73 C58 H74 109.5 . .
C57 C59 H75 109.5 . .
C57 C59 H76 109.5 . .
H75 C59 H76 109.5 . .
C57 C59 H77 109.5 . .
H75 C59 H77 109.5 . .
H76 C59 H77 109.5 . .
C50 O4 Si4 134.2(12) . .
O4 Si4 C60 109.5(10) . .
O4 Si4 C63 108.4(10) . .
C60 Si4 C63 112.1(8) . .
O4 Si4 C66 99.4(8) . .
C60 Si4 C66 115.1(9) . .
C63 Si4 C66 111.3(8) . .
C62 C60 C61 113.4(16) . .
C62 C60 Si4 115.7(13) . .
C61 C60 Si4 113.6(12) . .
C62 C60 H78 104.1 . .
C61 C60 H78 104.1 . .
Si4 C60 H78 104.1 . .
C60 C61 H79 109.5 . .
C60 C61 H80 109.5 . .
H79 C61 H80 109.5 . .
C60 C61 H81 109.5 . .
H79 C61 H81 109.5 . .
H80 C61 H81 109.5 . .
C60 C62 H82 109.5 . .
C60 C62 H83 109.5 . .
H82 C62 H83 109.5 . .
C60 C62 H84 109.5 . .
H82 C62 H84 109.5 . .
H83 C62 H84 109.5 . .
C65 C63 C64 114.4(16) . .
C65 C63 Si4 114.3(13) . .
C64 C63 Si4 113.7(12) . .
C65 C63 H85 104.3 . .
C64 C63 H85 104.3 . .
Si4 C63 H85 104.3 . .
C63 C64 H86 109.5 . .
C63 C64 H87 109.5 . .
H86 C64 H87 109.5 . .
C63 C64 H88 109.5 . .
H86 C64 H88 109.5 . .
H87 C64 H88 109.5 . .
C63 C65 H89 109.5 . .
C63 C65 H90 109.5 . .
H89 C65 H90 109.5 . .
C63 C65 H91 109.5 . .
H89 C65 H91 109.5 . .
H90 C65 H91 109.5 . .
C68 C66 C67 118.2(16) . .
C68 C66 Si4 117.3(11) . .
C67 C66 Si4 117.9(12) . .
C68 C66 H92 98.6 . .
C67 C66 H92 98.6 . .
Si4 C66 H92 98.6 . .
C66 C67 H93 109.5 . .
C66 C67 H94 109.5 . .
H93 C67 H94 109.5 . .
C66 C67 H95 109.5 . .
H93 C67 H95 109.5 . .
H94 C67 H95 109.5 . .
C66 C68 H96 109.5 . .
C66 C68 H97 109.5 . .
H96 C68 H97 109.5 . .
C66 C68 H98 109.5 . .
H96 C68 H98 109.5 . .
H97 C68 H98 109.5 . .
C70 C69 C74 120.0 . .
C70 C69 C15 120.6(11) . .
C74 C69 C15 119.3(11) . .
O5 C70 C71 118.2(12) . .
O5 C70 C69 121.8(12) . .
C71 C70 C69 120.0 . .
C70 C71 C72 120.0 . .
C70 C71 H99 120.0 . .
C72 C71 H99 120.0 . .
C71 C72 C73 120.0 . .
C71 C72 H100 120.0 . .
C73 C72 H100 120.0 . .
C74 C73 C72 120.0 . .
C74 C73 H101 120.0 . .
C72 C73 H101 120.0 . .
O6 C74 C73 121.9(12) . .
O6 C74 C69 117.8(12) . .
C73 C74 C69 120.0 . .
C70 O5 Si5 138.6(12) . .
O5 Si5 C78 112.8(10) . .
O5 Si5 C75 108.3(9) . .
C78 Si5 C75 114.5(8) . .
O5 Si5 C81 103.9(8) . .
C78 Si5 C81 108.5(8) . .
C75 Si5 C81 108.2(8) . .
C76 C75 C77 100.3(15) . .
C76 C75 Si5 108.6(12) . .
C77 C75 Si5 111.0(12) . .
C76 C75 H102 112.1 . .
C77 C75 H102 112.1 . .
Si5 C75 H102 112.1 . .
C75 C76 H103 109.5 . .
C75 C76 H104 109.5 . .
H103 C76 H104 109.5 . .
C75 C76 H105 109.5 . .
H103 C76 H105 109.5 . .
H104 C76 H105 109.5 . .
C75 C77 H106 109.5 . .
C75 C77 H107 109.5 . .
H106 C77 H107 109.5 . .
C75 C77 H108 109.5 . .
H106 C77 H108 109.5 . .
H107 C77 H108 109.5 . .
C80 C78 C79 91.6(14) . .
C80 C78 Si5 113.6(14) . .
C79 C78 Si5 108.2(13) . .
C80 C78 H109 113.8 . .
C79 C78 H109 113.8 . .
Si5 C78 H109 113.8 . .
C78 C79 H110 109.5 . .
C78 C79 H111 109.5 . .
H110 C79 H111 109.5 . .
C78 C79 H112 109.5 . .
H110 C79 H112 109.5 . .
H111 C79 H112 109.5 . .
C78 C80 H113 109.5 . .
C78 C80 H114 109.5 . .
H113 C80 H114 109.5 . .
C78 C80 H115 109.5 . .
H113 C80 H115 109.5 . .
H114 C80 H115 109.5 . .
C82 C81 C83 108.8(16) . .
C82 C81 Si5 112.9(13) . .
C83 C81 Si5 111.7(12) . .
C82 C81 H116 107.7 . .
C83 C81 H116 107.7 . .
Si5 C81 H116 107.7 . .
C81 C82 H117 109.5 . .
C81 C82 H118 109.5 . .
H117 C82 H118 109.5 . .
C81 C82 H119 109.5 . .
H117 C82 H119 109.5 . .
H118 C82 H119 109.5 . .
C81 C83 H120 109.5 . .
C81 C83 H121 109.5 . .
H120 C83 H121 109.5 . .
C81 C83 H122 109.5 . .
H120 C83 H122 109.5 . .
H121 C83 H122 109.5 . .
C74 O6 Si6 136.2(12) . .
O6 Si6 C84 102.8(10) . .
O6 Si6 C90 111.5(9) . .
C84 Si6 C90 116.6(9) . .
O6 Si6 C87 107.0(10) . .
C84 Si6 C87 111.0(9) . .
C90 Si6 C87 107.6(8) . .
C86 C84 C85 122(2) . .
C86 C84 Si6 110.1(13) . .
C85 C84 Si6 109.7(12) . .
C86 C84 H123 104.5 . .
C85 C84 H123 104.5 . .
Si6 C84 H123 104.5 . .
C84 C85 H124 109.5 . .
C84 C85 H125 109.5 . .
H124 C85 H125 109.5 . .
C84 C85 H126 109.5 . .
H124 C85 H126 109.5 . .
H125 C85 H126 109.5 . .
C84 C86 H127 109.5 . .
C84 C86 H128 109.5 . .
H127 C86 H128 109.5 . .
C84 C86 H129 109.5 . .
H127 C86 H129 109.5 . .
H128 C86 H129 109.5 . .
C88 C87 C89 121(2) . .
C88 C87 Si6 111.1(13) . .
C89 C87 Si6 111.1(12) . .
C88 C87 H130 103.8 . .
C89 C87 H130 103.8 . .
Si6 C87 H130 103.8 . .
C87 C88 H131 109.5 . .
C87 C88 H132 109.5 . .
H131 C88 H132 109.5 . .
C87 C88 H133 109.5 . .
H131 C88 H133 109.5 . .
H132 C88 H133 109.5 . .
C87 C89 H134 109.5 . .
C87 C89 H135 109.5 . .
H134 C89 H135 109.5 . .
C87 C89 H136 109.5 . .
H134 C89 H136 109.5 . .
H135 C89 H136 109.5 . .
C91 C90 C92 120.8(19) . .
C91 C90 Si6 106.3(12) . .
C92 C90 Si6 111.2(12) . .
C91 C90 H137 105.8 . .
C92 C90 H137 105.8 . .
Si6 C90 H137 105.8 . .
C90 C91 H138 109.5 . .
C90 C91 H139 109.5 . .
H138 C91 H139 109.5 . .
C90 C91 H140 109.5 . .
H138 C91 H140 109.5 . .
H139 C91 H140 109.5 . .
C90 C92 H141 109.5 . .
C90 C92 H142 109.5 . .
H141 C92 H142 109.5 . .
C90 C92 H143 109.5 . .
H141 C92 H143 109.5 . .
H142 C92 H143 109.5 . .
C94 C93 C98 120.0 . .
C94 C93 C20 117.6(12) . .
C98 C93 C20 122.4(12) . .
O7 C94 C93 119.5(12) . .
O7 C94 C95 120.4(12) . .
C93 C94 C95 120.0 . .
C96 C95 C94 120.0 . .
C96 C95 H144 120.0 . .
C94 C95 H144 120.0 . .
C95 C96 C97 120.0 . .
C95 C96 H145 120.0 . .
C97 C96 H145 120.0 . .
C98 C97 C96 120.0 . .
C98 C97 H146 120.0 . .
C96 C97 H146 120.0 . .
O8 C98 C97 126.4(12) . .
O8 C98 C93 113.6(11) . .
C97 C98 C93 120.0 . .
C94 O7 Si7 139.0(12) . .
O7 Si7 C99 105.2(11) . .
O7 Si7 C102 101.2(8) . .
C99 Si7 C102 115.5(9) . .
O7 Si7 C105 106.5(9) . .
C99 Si7 C105 116.3(8) . .
C102 Si7 C105 110.4(8) . .
C100 C99 C101 115.7(16) . .
C100 C99 Si7 121.6(14) . .
C101 C99 Si7 117.0(12) . .
C100 C99 H147 98.0 . .
C101 C99 H147 98.0 . .
Si7 C99 H147 98.0 . .
C99 C100 H148 109.5 . .
C99 C100 H149 109.5 . .
H148 C100 H149 109.5 . .
C99 C100 H150 109.5 . .
H148 C100 H150 109.5 . .
H149 C100 H150 109.5 . .
C99 C101 H151 109.5 . .
C99 C101 H152 109.5 . .
H151 C101 H152 109.5 . .
C99 C101 H153 109.5 . .
H151 C101 H153 109.5 . .
H152 C101 H153 109.5 . .
C103 C102 C104 115.8(17) . .
C103 C102 Si7 118.9(13) . .
C104 C102 Si7 117.6(12) . .
C103 C102 H154 99.3 . .
C104 C102 H154 99.3 . .
Si7 C102 H154 99.3 . .
C102 C103 H155 109.5 . .
C102 C103 H156 109.5 . .
H155 C103 H156 109.5 . .
C102 C103 H157 109.5 . .
H155 C103 H157 109.5 . .
H156 C103 H157 109.5 . .
C102 C104 H158 109.5 . .
C102 C104 H159 109.5 . .
H158 C104 H159 109.5 . .
C102 C104 H160 109.5 . .
H158 C104 H160 109.5 . .
H159 C104 H160 109.5 . .
C107 C105 C106 104.5(15) . .
C107 C105 Si7 115.0(13) . .
C106 C105 Si7 114.8(13) . .
C107 C105 H161 107.3 . .
C106 C105 H161 107.3 . .
Si7 C105 H161 107.3 . .
C105 C106 H162 109.5 . .
C105 C106 H163 109.5 . .
H162 C106 H163 109.5 . .
C105 C106 H164 109.5 . .
H162 C106 H164 109.5 . .
H163 C106 H164 109.5 . .
C105 C107 H165 109.5 . .
C105 C107 H166 109.5 . .
H165 C107 H166 109.5 . .
C105 C107 H167 109.5 . .
H165 C107 H167 109.5 . .
H166 C107 H167 109.5 . .
C98 O8 Si8 132.3(11) . .
O8 Si8 C108 102.6(7) . .
O8 Si8 C111 111.6(7) . .
C108 Si8 C111 111.8(8) . .
O8 Si8 C114 104.5(8) . .
C108 Si8 C114 113.7(8) . .
C111 Si8 C114 112.0(7) . .
C110 C108 C109 119.7(14) . .
C110 C108 Si8 117.5(11) . .
C109 C108 Si8 118.6(11) . .
C110 C108 H168 96.8 . .
C109 C108 H168 96.8 . .
Si8 C108 H168 96.8 . .
C108 C109 H169 109.5 . .
C108 C109 H170 109.5 . .
H169 C109 H170 109.5 . .
C108 C109 H171 109.5 . .
H169 C109 H171 109.5 . .
H170 C109 H171 109.5 . .
C108 C110 H172 109.5 . .
C108 C110 H173 109.5 . .
H172 C110 H173 109.5 . .
C108 C110 H174 109.5 . .
H172 C110 H174 109.5 . .
H173 C110 H174 109.5 . .
C112 C111 C113 111.0(14) . .
C112 C111 Si8 112.2(11) . .
C113 C111 Si8 113.3(10) . .
C112 C111 H175 106.6 . .
C113 C111 H175 106.6 . .
Si8 C111 H175 106.6 . .
C111 C112 H176 109.5 . .
C111 C112 H177 109.5 . .
H176 C112 H177 109.5 . .
C111 C112 H178 109.5 . .
H176 C112 H178 109.5 . .
H177 C112 H178 109.5 . .
C111 C113 H179 109.5 . .
C111 C113 H180 109.5 . .
H179 C113 H180 109.5 . .
C111 C113 H181 109.5 . .
H179 C113 H181 109.5 . .
H180 C113 H181 109.5 . .
C115 C114 C116 116.6(14) . .
C115 C114 Si8 119.5(12) . .
C116 C114 Si8 111.9(11) . .
C115 C114 H182 101.7 . .
C116 C114 H182 101.7 . .
Si8 C114 H182 101.7 . .
C114 C115 H183 109.5 . .
C114 C115 H184 109.5 . .
H183 C115 H184 109.5 . .
C114 C115 H185 109.5 . .
H183 C115 H185 109.5 . .
H184 C115 H185 109.5 . .
C114 C116 H186 109.5 . .
C114 C116 H187 109.5 . .
H186 C116 H187 109.5 . .
C114 C116 H188 109.5 . .
H186 C116 H188 109.5 . .
H187 C116 H188 109.5 . .
B2 B1 B3 60.2(5) . .
B2 B1 B4 108.0(7) . .
B3 B1 B4 60.0(5) . .
B2 B1 B6 60.3(5) . .
B3 B1 B6 108.4(7) . .
B4 B1 B6 107.6(7) . .
B2 B1 B5 108.0(7) . .
B3 B1 B5 108.1(7) . .
B4 B1 B5 59.8(5) . .
B6 B1 B5 59.7(5) . .
B2 B1 Br1 121.6(6) . .
B3 B1 Br1 122.4(8) . .
B4 B1 Br1 122.4(7) . .
B6 B1 Br1 120.8(8) . .
B5 B1 Br1 121.2(7) . .
B1 B2 B10 107.9(7) . .
B1 B2 B3 60.0(5) . .
B10 B2 B3 60.3(5) . .
B1 B2 B9 107.7(7) . .
B10 B2 B9 59.5(5) . .
B3 B2 B9 107.8(8) . .
B1 B2 B6 60.0(5) . .
B10 B2 B6 107.5(8) . .
B3 B2 B6 108.0(7) . .
B9 B2 B6 59.8(5) . .
B1 B2 Br2 122.1(7) . .
B10 B2 Br2 121.9(8) . .
B3 B2 Br2 122.2(7) . .
B9 B2 Br2 121.5(8) . .
B6 B2 Br2 121.5(7) . .
B1 B3 B4 60.0(5) . .
B1 B3 B2 59.8(5) . .
B4 B3 B2 107.7(7) . .
B1 B3 B11 107.7(8) . .
B4 B3 B11 59.7(5) . .
B2 B3 B11 107.7(8) . .
B1 B3 B10 107.4(8) . .
B4 B3 B10 107.3(8) . .
B2 B3 B10 59.7(5) . .
B11 B3 B10 59.9(6) . .
B1 B3 Br3 123.3(8) . .
B4 B3 Br3 122.0(8) . .
B2 B3 Br3 122.7(7) . .
B11 B3 Br3 120.5(8) . .
B10 B3 Br3 121.3(8) . .
B11 B4 B5 108.2(9) . .
B11 B4 B1 108.2(8) . .
B5 B4 B1 60.2(5) . .
B11 B4 B3 60.3(5) . .
B5 B4 B3 108.4(8) . .
B1 B4 B3 60.0(5) . .
B11 B4 B7 60.3(6) . .
B5 B4 B7 60.0(6) . .
B1 B4 B7 108.4(8) . .
B3 B4 B7 108.7(8) . .
B11 B4 Br4 122.5(8) . .
B5 B4 Br4 120.2(8) . .
B1 B4 Br4 121.6(8) . .
B3 B4 Br4 122.8(8) . .
B7 B4 Br4 120.5(8) . .
B6 B5 B8 60.1(5) . .
B6 B5 B4 108.1(8) . .
B8 B5 B4 108.3(9) . .
B6 B5 B7 108.3(8) . .
B8 B5 B7 60.1(6) . .
B4 B5 B7 60.3(6) . .
B6 B5 B1 60.1(5) . .
B8 B5 B1 108.3(8) . .
B4 B5 B1 60.0(5) . .
B7 B5 B1 108.4(8) . .
B6 B5 Br5 123.2(8) . .
B8 B5 Br5 122.8(8) . .
B4 B5 Br5 119.9(8) . .
B7 B5 Br5 120.6(8) . .
B1 B5 Br5 121.3(8) . .
B5 B6 B8 60.0(5) . .
B5 B6 B9 107.7(8) . .
B8 B6 B9 60.1(6) . .
B5 B6 B1 60.2(5) . .
B8 B6 B1 108.2(8) . .
B9 B6 B1 107.6(8) . .
B5 B6 B2 107.9(7) . .
B8 B6 B2 108.3(8) . .
B9 B6 B2 60.0(5) . .
B1 B6 B2 59.6(5) . .
B5 B6 Br6 121.7(8) . .
B8 B6 Br6 120.6(8) . .
B9 B6 Br6 121.5(8) . .
B1 B6 Br6 122.7(8) . .
B2 B6 Br6 122.3(7) . .
C117 B7 B5 103.7(9) . .
C117 B7 B8 58.6(6) . .
B5 B7 B8 59.8(6) . .
C117 B7 B4 103.5(9) . .
B5 B7 B4 59.8(5) . .
B8 B7 B4 107.6(8) . .
C117 B7 B11 58.4(6) . .
B5 B7 B11 107.4(8) . .
B8 B7 B11 108.0(9) . .
B4 B7 B11 59.5(5) . .
C117 B7 H189 125.5 . .
B5 B7 H189 122.8 . .
B8 B7 H189 121.4 . .
B4 B7 H189 122.9 . .
B11 B7 H189 121.7 . .
C117 B8 B5 103.7(9) . .
C117 B8 B6 103.8(9) . .
B5 B8 B6 59.9(5) . .
C117 B8 B7 58.3(6) . .
B5 B8 B7 60.1(6) . .
B6 B8 B7 108.1(9) . .
C117 B8 B9 58.1(6) . .
B5 B8 B9 107.6(9) . .
B6 B8 B9 60.0(6) . .
B7 B8 B9 107.6(9) . .
C117 B8 H190 125.7 . .
B5 B8 H190 122.7 . .
B6 B8 H190 122.4 . .
B7 B8 H190 121.4 . .
B9 B8 H190 121.7 . .
C117 B9 B10 58.8(6) . .
C117 B9 B6 104.2(9) . .
B10 B9 B6 108.3(9) . .
C117 B9 B8 58.7(6) . .
B10 B9 B8 108.6(9) . .
B6 B9 B8 59.9(6) . .
C117 B9 B2 104.5(9) . .
B10 B9 B2 60.1(6) . .
B6 B9 B2 60.2(5) . .
B8 B9 B2 108.3(9) . .
C117 B9 H191 125.1 . .
B10 B9 H191 121.1 . .
B6 B9 H191 122.5 . .
B8 B9 H191 121.2 . .
B2 B9 H191 122.3 . .
C117 B10 B9 58.5(6) . .
C117 B10 B2 104.5(9) . .
B9 B10 B2 60.4(6) . .
C117 B10 B11 58.5(6) . .
B9 B10 B11 108.0(9) . .
B2 B10 B11 108.0(9) . .
C117 B10 B3 104.3(9) . .
B9 B10 B3 108.3(9) . .
B2 B10 B3 60.0(5) . .
B11 B10 B3 60.0(6) . .
C117 B10 H192 125.2 . .
B9 B10 H192 121.2 . .
B2 B10 H192 122.3 . .
B11 B10 H192 121.5 . .
B3 B10 H192 122.4 . .
C117 B11 B4 103.9(9) . .
C117 B11 B10 58.3(6) . .
B4 B11 B10 107.8(9) . .
C117 B11 B3 104.3(9) . .
B4 B11 B3 60.0(5) . .
B10 B11 B3 60.2(6) . .
C117 B11 B7 58.3(6) . .
B4 B11 B7 60.2(6) . .
B10 B11 B7 107.8(9) . .
B3 B11 B7 108.4(9) . .
C117 B11 H193 125.5 . .
B4 B11 H193 122.6 . .
B10 B11 H193 121.6 . .
B3 B11 H193 122.2 . .
B7 B11 H193 121.3 . .
B9 C117 B10 62.8(6) . .
B9 C117 B7 115.9(10) . .
B10 C117 B7 116.1(10) . .
B9 C117 B11 115.5(10) . .
B10 C117 B11 63.2(6) . .
B7 C117 B11 63.3(6) . .
B9 C117 B8 63.3(6) . .
B10 C117 B8 115.7(10) . .
B7 C117 B8 63.1(6) . .
B11 C117 B8 115.8(10) . .
B9 C117 H194 117.2 . .
B10 C117 H194 117.1 . .
B7 C117 H194 116.8 . .
B11 C117 H194 117.0 . .
B8 C117 H194 117.1 . .
Br19 Ag Br9 123.6(4) . .
Br19 Ag Br22 83.5(3) . .
Br9 Ag Br22 86.2(3) . .
Br19 Ag Br7 80.2(3) . .
Br9 Ag Br7 85.4(3) . .
Br22 Ag Br7 153.3(4) . .
Br19 Ag Br8 144.1(4) . .
Br9 Ag Br8 82.9(3) . .
Br22 Ag Br8 125.6(3) . .
Br7 Ag Br8 78.3(3) . .
Br19 Ag Br23 82.1(3) . .
Br9 Ag Br23 146.3(4) . .
Br22 Ag Br23 74.6(3) . .
Br7 Ag Br23 123.3(4) . .
Br8 Ag Br23 86.1(3) . .
B12 Br7 Ag 91.7(5) . .
B13 Br8 Ag 92.7(5) . .
B15 B12 B13 107.5(7) . .
B15 B12 B17 107.7(7) . .
B13 B12 B17 59.7(5) . .
B15 B12 B16 59.9(5) . .
B13 B12 B16 107.4(7) . .
B17 B12 B16 59.8(5) . .
B15 B12 B14 59.8(5) . .
B13 B12 B14 60.1(5) . .
B17 B12 B14 108.0(7) . .
B16 B12 B14 107.9(7) . .
B15 B12 Br7 122.6(7) . .
B13 B12 Br7 121.7(7) . .
B17 B12 Br7 121.3(7) . .
B16 B12 Br7 122.0(7) . .
B14 B12 Br7 121.9(7) . .
B20 B13 B17 60.2(5) . .
B20 B13 B21 60.6(6) . .
B17 B13 B21 108.7(8) . .
B20 B13 B12 108.8(8) . .
B17 B13 B12 60.3(5) . .
B21 B13 B12 108.7(8) . .
B20 B13 B14 108.9(8) . .
B17 B13 B14 108.6(7) . .
B21 B13 B14 60.2(5) . .
B12 B13 B14 60.2(5) . .
B20 B13 Br8 122.6(8) . .
B17 B13 Br8 122.3(8) . .
B21 B13 Br8 121.2(8) . .
B12 B13 Br8 120.4(8) . .
B14 B13 Br8 119.8(8) . .
B15 B14 B22 60.2(5) . .
B15 B14 B13 107.1(7) . .
B22 B14 B13 107.4(8) . .
B15 B14 B21 107.8(8) . .
B22 B14 B21 60.0(6) . .
B13 B14 B21 59.7(5) . .
B15 B14 B12 59.7(5) . .
B22 B14 B12 108.0(8) . .
B13 B14 B12 59.7(5) . .
B21 B14 B12 107.8(8) . .
B12 B15 B18 108.3(8) . .
B12 B15 B14 60.5(5) . .
B18 B15 B14 108.1(8) . .
B12 B15 B16 60.4(5) . .
B18 B15 B16 60.0(5) . .
B14 B15 B16 108.7(7) . .
B12 B15 B22 108.4(8) . .
B18 B15 B22 60.0(6) . .
B14 B15 B22 60.0(5) . .
B16 B15 B22 108.3(8) . .
B12 B15 Br10 121.0(8) . .
B18 B15 Br10 121.9(8) . .
B14 B15 Br10 121.5(7) . .
B16 B15 Br10 121.0(7) . .
B22 B15 Br10 122.1(8) . .
B18 B16 B15 60.0(5) . .
B18 B16 B17 107.8(8) . .
B15 B16 B17 107.7(7) . .
B18 B16 B19 60.1(6) . .
B15 B16 B19 108.0(8) . .
B17 B16 B19 59.8(5) . .
B18 B16 B12 107.8(8) . .
B15 B16 B12 59.7(5) . .
B17 B16 B12 60.0(5) . .
B19 B16 B12 107.9(8) . .
B18 B16 Br11 122.4(8) . .
B15 B16 Br11 122.8(7) . .
B17 B16 Br11 120.9(7) . .
B19 B16 Br11 121.2(8) . .
B12 B16 Br11 121.8(7) . .
B13 B17 B20 59.8(5) . .
B13 B17 B19 107.7(8) . .
B20 B17 B19 60.1(6) . .
B13 B17 B16 107.9(7) . .
B20 B17 B16 108.3(8) . .
B19 B17 B16 60.1(5) . .
B13 B17 B12 60.0(5) . .
B20 B17 B12 108.2(8) . .
B19 B17 B12 108.3(8) . .
B16 B17 B12 60.2(5) . .
B13 B17 Br12 123.0(8) . .
B20 B17 Br12 124.2(9) . .
B19 B17 Br12 122.3(8) . .
B16 B17 Br12 119.4(8) . .
B12 B17 Br12 119.4(8) . .
C118 B18 B15 104.2(9) . .
C118 B18 B16 104.4(9) . .
B15 B18 B16 60.1(5) . .
C118 B18 B22 58.5(6) . .
B15 B18 B22 60.2(6) . .
B16 B18 B22 108.5(9) . .
C118 B18 B19 58.6(6) . .
B15 B18 B19 108.0(9) . .
B16 B18 B19 60.1(6) . .
B22 B18 B19 108.3(9) . .
C118 B18 H195 125.2 . .
B15 B18 H195 122.5 . .
B16 B18 H195 122.2 . .
B22 B18 H195 121.1 . .
B19 B18 H195 121.4 . .
C118 B19 B17 104.1(9) . .
C118 B19 B20 58.7(6) . .
B17 B19 B20 59.9(6) . .
C118 B19 B16 104.1(9) . .
B17 B19 B16 60.1(5) . .
B20 B19 B16 108.1(9) . .
C118 B19 B18 58.5(6) . .
B17 B19 B18 107.8(9) . .
B20 B19 B18 108.1(9) . .
B16 B19 B18 59.8(6) . .
C118 B19 H196 125.3 . .
B17 B19 H196 122.6 . .
B20 B19 H196 121.3 . .
B16 B19 H196 122.5 . .
B18 B19 H196 121.6 . .
C118 B20 B13 103.5(10) . .
C118 B20 B17 104.1(10) . .
B13 B20 B17 60.1(5) . .
C118 B20 B19 58.6(6) . .
B13 B20 B19 107.8(9) . .
B17 B20 B19 60.0(6) . .
C118 B20 B21 58.0(6) . .
B13 B20 B21 60.0(6) . .
B17 B20 B21 108.1(9) . .
B19 B20 B21 107.8(9) . .
C118 B20 H197 125.6 . .
B13 B20 H197 122.7 . .
B17 B20 H197 122.3 . .
B19 B20 H197 121.4 . .
B21 B20 H197 121.6 . .
C118 B21 B13 103.7(10) . .
C118 B21 B22 58.6(6) . .
B13 B21 B22 107.6(9) . .
C118 B21 B14 104.1(10) . .
B13 B21 B14 60.1(5) . .
B22 B21 B14 59.7(6) . .
C118 B21 B20 58.7(6) . .
B13 B21 B20 59.4(6) . .
B22 B21 B20 108.1(9) . .
B14 B21 B20 107.9(9) . .
C118 B21 H198 125.3 . .
B13 B21 H198 122.9 . .
B22 B21 H198 121.5 . .
B14 B21 H198 122.5 . .
B20 B21 H198 121.5 . .
C118 B22 B14 104.1(9) . .
C118 B22 B18 58.6(6) . .
B14 B22 B18 107.9(9) . .
C118 B22 B15 103.9(9) . .
B14 B22 B15 59.9(5) . .
B18 B22 B15 59.8(6) . .
C118 B22 B21 58.1(6) . .
B14 B22 B21 60.2(6) . .
B18 B22 B21 107.7(9) . .
B15 B22 B21 107.8(9) . .
C118 B22 H199 125.4 . .
B14 B22 H199 122.4 . .
B18 B22 H199 121.5 . .
B15 B22 H199 122.7 . .
B21 B22 H199 121.6 . .
B21 C118 B22 63.2(7) . .
B21 C118 B18 115.5(11) . .
B22 C118 B18 62.9(7) . .
B21 C118 B19 115.7(11) . .
B22 C118 B19 115.5(11) . .
B18 C118 B19 62.9(7) . .
B21 C118 B20 63.4(7) . .
B22 C118 B20 115.8(11) . .
B18 C118 B20 115.1(11) . .
B19 C118 B20 62.7(7) . .
B21 C118 H200 116.9 . .
B22 C118 H200 117.1 . .
B18 C118 H200 117.5 . .
B19 C118 H200 117.3 . .
B20 C118 H200 117.2 . .
B34 Br19 Ag 97.7(5) . .
B37 Br22 Ag 96.5(6) . .
B38 Br23 Ag 94.3(5) . .
B39 B34 B37 103.2(7) . .
B39 B34 B36 103.3(7) . .
B37 B34 B36 58.1(5) . .
B39 B34 B38 58.8(5) . .
B37 B34 B38 59.3(5) . .
B36 B34 B38 105.9(7) . .
B39 B34 B35 58.3(5) . .
B37 B34 B35 104.6(7) . .
B36 B34 B35 58.7(5) . .
B38 B34 B35 106.6(7) . .
B39 B34 Br19 124.8(8) . .
B37 B34 Br19 124.7(7) . .
B36 B34 Br19 123.6(7) . .
B38 B34 Br19 122.6(7) . .
B35 B34 Br19 122.4(7) . .
B39 B35 B36 105.3(8) . .
B39 B35 B42 60.3(5) . .
B36 B35 B42 107.7(8) . .
B39 B35 B43 106.9(8) . .
B36 B35 B43 59.8(5) . .
B42 B35 B43 60.2(6) . .
B39 B35 B34 59.4(5) . .
B36 B35 B34 60.3(5) . .
B42 B35 B34 109.9(8) . .
B43 B35 B34 109.6(8) . .
B39 B35 Br20 125.6(9) . .
B36 B35 Br20 117.6(8) . .
B42 B35 Br20 126.8(9) . .
B43 B35 Br20 122.5(9) . .
B34 B35 Br20 115.8(8) . .
B37 B36 B44 60.9(6) . .
B37 B36 B35 108.1(8) . .
B44 B36 B35 109.8(8) . .
B37 B36 B43 109.1(8) . .
B44 B36 B43 61.0(6) . .
B35 B36 B43 60.7(5) . .
B37 B36 B34 60.2(5) . .
B44 B36 B34 111.0(8) . .
B35 B36 B34 61.0(5) . .
B43 B36 B34 110.8(8) . .
B37 B36 Br21 123.9(8) . .
B44 B36 Br21 124.2(9) . .
B35 B36 Br21 117.3(8) . .
B43 B36 Br21 120.7(8) . .
B34 B36 Br21 116.9(8) . .
B36 B37 B40 109.7(9) . .
B36 B37 B38 110.5(8) . .
B40 B37 B38 61.0(6) . .
B36 B37 B34 61.7(5) . .
B40 B37 B34 111.2(8) . .
B38 B37 B34 61.4(5) . .
B36 B37 B44 60.4(5) . .
B40 B37 B44 61.5(6) . .
B38 B37 B44 111.4(8) . .
B34 B37 B44 111.8(8) . .
B36 B37 Br22 121.5(8) . .
B40 B37 Br22 120.7(8) . .
B38 B37 Br22 118.5(8) . .
B34 B37 Br22 117.9(8) . .
B44 B37 Br22 121.3(8) . .
B39 B38 B37 103.5(8) . .
B39 B38 B40 105.1(8) . .
B37 B38 B40 59.2(5) . .
B39 B38 B41 59.2(5) . .
B37 B38 B41 105.9(8) . .
B40 B38 B41 59.4(6) . .
B39 B38 B34 59.2(5) . .
B37 B38 B34 59.4(5) . .
B40 B38 B34 108.1(8) . .
B41 B38 B34 108.4(8) . .
B39 B38 Br23 125.9(8) . .
B37 B38 Br23 120.3(8) . .
B40 B38 Br23 123.4(8) . .
B41 B38 Br23 126.3(8) . .
B34 B38 Br23 117.7(7) . .
B35 B39 B38 112.5(8) . .
B35 B39 B41 111.9(9) . .
B38 B39 B41 61.7(6) . .
B35 B39 B34 62.3(5) . .
B38 B39 B34 62.1(5) . .
B41 B39 B34 112.8(8) . .
B35 B39 B42 60.9(6) . .
B38 B39 B42 113.0(9) . .
B41 B39 B42 62.5(6) . .
B34 B39 B42 112.8(8) . .
B35 B39 Br24 119.6(8) . .
B38 B39 Br24 119.7(8) . .
B41 B39 Br24 118.1(9) . .
B34 B39 Br24 120.0(8) . .
B42 B39 Br24 117.5(9) . .
C142 B40 B37 101.7(10) . .
C142 B40 B41 58.4(6) . .
B37 B40 B41 107.0(9) . .
C142 B40 B38 103.9(10) . .
B37 B40 B38 59.7(5) . .
B41 B40 B38 60.4(6) . .
C142 B40 B44 58.0(6) . .
B37 B40 B44 59.6(6) . .
B41 B40 B44 108.4(9) . .
B38 B40 B44 108.8(9) . .
C142 B40 H20A 126.4 . .
B37 B40 H20A 123.9 . .
B41 B40 H20A 121.3 . .
B38 B40 H20A 121.9 . .
B44 B40 H20A 121.0 . .
C142 B41 B39 100.6(10) . .
C142 B41 B40 58.7(6) . .
B39 B41 B40 105.6(9) . .
C142 B41 B38 103.9(10) . .
B39 B41 B38 59.1(5) . .
B40 B41 B38 60.2(6) . .
C142 B41 B42 57.5(6) . .
B39 B41 B42 59.0(6) . .
B40 B41 B42 107.7(9) . .
B38 B41 B42 108.1(8) . .
C142 B41 H20B 126.5 . .
B39 B41 H20B 125.0 . .
B40 B41 H20B 121.7 . .
B38 B41 H20B 122.1 . .
B42 B41 H20B 121.5 . .
C142 B42 B39 100.3(10) . .
C142 B42 B35 103.0(10) . .
B39 B42 B35 58.9(5) . .
C142 B42 B43 58.4(6) . .
B39 B42 B43 105.9(9) . .
B35 B42 B43 60.3(6) . .
C142 B42 B41 57.7(6) . .
B39 B42 B41 58.5(6) . .
B35 B42 B41 107.0(9) . .
B43 B42 B41 107.7(9) . .
C142 B42 H20C 126.8 . .
B39 B42 H20C 125.0 . .
B35 B42 H20C 122.7 . .
B43 B42 H20C 121.4 . .
B41 B42 H20C 121.9 . .
C142 B43 B36 101.8(10) . .
C142 B43 B42 58.2(6) . .
B36 B43 B42 107.0(9) . .
C142 B43 B35 102.3(10) . .
B36 B43 B35 59.6(5) . .
B42 B43 B35 59.5(6) . .
C142 B43 B44 58.4(6) . .
B36 B43 B44 59.3(6) . .
B42 B43 B44 108.5(9) . .
B35 B43 B44 107.6(9) . .
C142 B43 H20D 126.6 . .
B36 B43 H20D 123.7 . .
B42 B43 H20D 121.4 . .
B35 B43 H20D 123.2 . .
B44 B43 H20D 121.1 . .
C142 B44 B36 101.9(10) . .
C142 B44 B37 101.2(10) . .
B36 B44 B37 58.6(5) . .
C142 B44 B43 58.1(6) . .
B36 B44 B43 59.7(6) . .
B37 B44 B43 106.3(9) . .
C142 B44 B40 58.0(6) . .
B36 B44 B40 106.2(9) . .
B37 B44 B40 58.9(6) . .
B43 B44 B40 107.7(9) . .
C142 B44 H20E 126.8 . .
B36 B44 H20E 123.8 . .
B37 B44 H20E 124.3 . .
B43 B44 H20E 121.5 . .
B40 B44 H20E 121.9 . .
B42 C142 B43 63.4(7) . .
B42 C142 B41 64.9(7) . .
B43 C142 B41 117.9(11) . .
B42 C142 B40 117.4(11) . .
B43 C142 B40 117.2(11) . .
B41 C142 B40 62.9(7) . .
B42 C142 B44 117.1(11) . .
B43 C142 B44 63.5(7) . .
B41 C142 B44 117.2(11) . .
B40 C142 B44 64.0(7) . .
B42 C142 H20F 115.8 . .
B43 C142 H20F 116.2 . .
B41 C142 H20F 115.7 . .
B40 C142 H20F 116.4 . .
B44 C142 H20F 116.2 . .
B27 B23 B28 59.9(5) . .
B27 B23 B24 107.2(8) . .
B28 B23 B24 59.7(5) . .
B27 B23 B25 106.3(8) . .
B28 B23 B25 106.9(8) . .
B24 B23 B25 59.6(5) . .
B27 B23 B26 59.9(5) . .
B28 B23 B26 107.9(8) . .
B24 B23 B26 107.4(8) . .
B25 B23 B26 59.1(5) . .
B27 B23 Br13 124.2(8) . .
B28 B23 Br13 125.3(9) . .
B24 B23 Br13 122.1(8) . .
B25 B23 Br13 119.6(9) . .
B26 B23 Br13 119.7(8) . .
B31 B24 B28 60.7(6) . .
B31 B24 B25 107.0(9) . .
B28 B24 B25 107.7(8) . .
B31 B24 B23 108.7(9) . .
B28 B24 B23 60.1(5) . .
B25 B24 B23 60.3(5) . .
B31 B24 B32 60.1(6) . .
B28 B24 B32 108.9(9) . .
B25 B24 B32 59.3(6) . .
B23 B24 B32 108.8(8) . .
B31 B24 Br14 124.3(9) . .
B28 B24 Br14 121.8(9) . .
B25 B24 Br14 120.6(10) . .
B23 B24 Br14 118.8(9) . .
B32 B24 Br14 122.4(10) . .
B33 B25 B32 61.4(6) . .
B33 B25 B26 60.8(6) . .
B32 B25 B26 110.2(9) . .
B33 B25 B24 110.0(9) . .
B32 B25 B24 60.8(6) . .
B26 B25 B24 109.1(8) . .
B33 B25 B23 110.0(9) . .
B32 B25 B23 109.8(9) . .
B26 B25 B23 60.8(5) . .
B24 B25 B23 60.1(5) . .
B33 B25 Br15 122.0(9) . .
B32 B25 Br15 121.0(9) . .
B26 B25 Br15 121.0(9) . .
B24 B25 Br15 119.8(9) . .
B23 B25 Br15 119.2(9) . .
B25 B26 B29 107.0(9) . .
B25 B26 B27 106.7(8) . .
B29 B26 B27 60.2(6) . .
B25 B26 B33 59.5(6) . .
B29 B26 B33 60.1(6) . .
B27 B26 B33 108.1(9) . .
B25 B26 B23 60.2(5) . .
B29 B26 B23 108.0(9) . .
B27 B26 B23 59.3(5) . .
B33 B26 B23 108.6(8) . .
B25 B26 Br16 122.7(9) . .
B29 B26 Br16 122.9(9) . .
B27 B26 Br16 120.9(9) . .
B33 B26 Br16 123.3(9) . .
B23 B26 Br16 119.6(9) . .
B23 B27 B28 60.3(5) . .
B23 B27 B30 108.8(8) . .
B28 B27 B30 60.6(6) . .
B23 B27 B26 60.8(5) . .
B28 B27 B26 108.9(8) . .
B30 B27 B26 108.0(9) . .
B23 B27 B29 108.8(8) . .
B28 B27 B29 108.8(9) . .
B30 B27 B29 60.0(6) . .
B26 B27 B29 59.7(6) . .
B23 B27 Br17 120.1(9) . .
B28 B27 Br17 122.0(9) . .
B30 B27 Br17 123.1(9) . .
B26 B27 Br17 119.9(9) . .
B29 B27 Br17 121.5(9) . .
B27 B28 B24 107.5(8) . .
B27 B28 B23 59.8(5) . .
B24 B28 B23 60.2(5) . .
B27 B28 B30 59.8(6) . .
B24 B28 B30 107.4(9) . .
B23 B28 B30 107.8(9) . .
B27 B28 B31 107.7(9) . .
B24 B28 B31 59.5(6) . .
B23 B28 B31 107.9(9) . .
B30 B28 B31 59.9(6) . .
B27 B28 Br18 122.8(9) . .
B24 B28 Br18 122.9(9) . .
B23 B28 Br18 124.4(9) . .
B30 B28 Br18 119.7(9) . .
B31 B28 Br18 119.7(9) . .
B24 B28 B23 83.6(8) . 3
B30 B28 B23 84.3(8) . 3
B31 B28 B23 111.4(9) . 3
Br18 B28 B23 128.9(9) . 3
B27 B28 B31 69.5(9) . 3
B24 B28 B31 93.1(9) . 3
B23 B28 B31 106.6(9) . 3
Br18 B28 B31 126.9(9) . 3
B23 B28 B31 88.8(10) 3 3
C119 B29 B26 103.7(10) . .
C119 B29 B30 58.4(6) . .
B26 B29 B30 108.1(9) . .
C119 B29 B27 103.4(10) . .
B26 B29 B27 60.1(6) . .
B30 B29 B27 59.8(6) . .
C119 B29 B33 58.2(6) . .
B26 B29 B33 60.3(6) . .
B30 B29 B33 108.2(9) . .
B27 B29 B33 108.2(9) . .
C119 B29 H201 125.8 . .
B26 B29 H201 122.4 . .
B30 B29 H201 121.3 . .
B27 B29 H201 122.7 . .
B33 B29 H201 121.2 . .
C119 B30 B27 104.0(10) . .
C119 B30 B29 58.8(6) . .
B27 B30 B29 60.2(6) . .
C119 B30 B31 58.3(6) . .
B27 B30 B31 107.6(9) . .
B29 B30 B31 108.3(9) . .
C119 B30 B28 104.0(10) . .
B27 B30 B28 59.6(6) . .
B29 B30 B28 108.2(9) . .
B31 B30 B28 60.1(6) . .
C119 B30 H202 125.4 . .
B27 B30 H202 122.8 . .
B29 B30 H202 121.0 . .
B31 B30 H202 121.5 . .
B28 B30 H202 122.5 . .
C119 B31 B24 103.8(10) . .
C119 B31 B32 58.2(6) . .
B24 B31 B32 60.6(6) . .
C119 B31 B30 58.4(6) . .
B24 B31 B30 107.6(9) . .
B32 B31 B30 108.0(9) . .
C119 B31 B28 104.1(10) . .
B24 B31 B28 59.8(6) . .
B32 B31 B28 108.6(9) . .
B30 B31 B28 60.0(6) . .
C119 B31 H203 125.6 . .
B24 B31 H203 122.6 . .
B32 B31 H203 121.1 . .
B30 B31 H203 121.6 . .
B28 B31 H203 122.3 . .
C119 B32 B25 102.4(10) . .
C119 B32 B31 58.5(6) . .
B25 B32 B31 106.8(9) . .
C119 B32 B24 103.1(10) . .
B25 B32 B24 59.8(6) . .
B31 B32 B24 59.3(6) . .
C119 B32 B33 58.1(6) . .
B25 B32 B33 59.3(6) . .
B31 B32 B33 107.8(9) . .
B24 B32 B33 107.6(9) . .
C119 B32 H204 126.1 . .
B25 B32 H204 123.5 . .
B31 B32 H204 121.8 . .
B24 B32 H204 122.9 . .
B33 B32 H204 121.6 . .
C119 B33 B25 102.2(10) . .
C119 B33 B29 58.7(6) . .
B25 B33 B29 106.7(9) . .
C119 B33 B26 103.6(10) . .
B25 B33 B26 59.7(6) . .
B29 B33 B26 59.6(6) . .
C119 B33 B32 57.9(6) . .
B25 B33 B32 59.3(6) . .
B29 B33 B32 107.8(9) . .
B26 B33 B32 107.7(9) . .
C119 B33 H205 126.0 . .
B25 B33 H205 123.7 . .
B29 B33 H205 121.6 . .
B26 B33 H205 122.6 . .
B32 B33 H205 121.6 . .
B32 C119 B33 64.0(7) . .
B32 C119 B31 63.3(7) . .
B33 C119 B31 116.7(11) . .
B32 C119 B30 116.4(11) . .
B33 C119 B30 115.9(11) . .
B31 C119 B30 63.3(7) . .
B32 C119 B29 116.4(11) . .
B33 C119 B29 63.0(7) . .
B31 C119 B29 115.8(11) . .
B30 C119 B29 62.8(7) . .
B32 C119 H206 116.3 . .
B33 C119 H206 116.5 . .
B31 C119 H206 116.7 . .
B30 C119 H206 117.1 . .
B29 C119 H206 117.2 . .
Cl1 C120 Cl2 108.0(11) . .
Cl1 C120 H207 110.1 . .
Cl2 C120 H207 110.1 . .
Cl1 C120 H208 110.1 . .
Cl2 C120 H208 110.1 . .
H207 C120 H208 108.4 . .
C122 C121 H209 109.5 . .
C122 C121 H210 109.5 . .
H209 C121 H210 109.5 . .
C122 C121 H211 109.5 . .
H209 C121 H211 109.5 . .
H210 C121 H211 109.5 . .
C123 C122 C121 107.4(13) . .
C123 C122 H212 110.2 . .
C121 C122 H212 110.2 . .
C123 C122 H213 110.2 . .
C121 C122 H213 110.2 . .
H212 C122 H213 108.5 . .
C124 C123 C122 110.5(13) . .
C124 C123 H214 109.5 . .
C122 C123 H214 109.5 . .
C124 C123 H215 109.5 . .
C122 C123 H215 109.5 . .
H214 C123 H215 108.1 . .
C123 C124 C125 110.0(13) . .
C123 C124 H216 109.7 . .
C125 C124 H216 109.7 . .
C123 C124 H217 109.7 . .
C125 C124 H217 109.7 . .
H216 C124 H217 108.2 . .
C126 C125 C124 109.5(13) . .
C126 C125 H218 109.8 . .
C124 C125 H218 109.8 . .
C126 C125 H219 109.8 . .
C124 C125 H219 109.8 . .
H218 C125 H219 108.2 . .
C125 C126 C127 111.1(14) . .
C125 C126 H220 109.4 . .
C127 C126 H220 109.4 . .
C125 C126 H221 109.4 . .
C127 C126 H221 109.4 . .
H220 C126 H221 108.0 . .
C126 C127 H222 109.5 . .
C126 C127 H223 109.5 . .
H222 C127 H223 109.5 . .
C126 C127 H224 109.5 . .
H222 C127 H224 109.5 . .
H223 C127 H224 109.5 . .
C129 C128 H225 109.5 . .
C129 C128 H226 109.5 . .
H225 C128 H226 109.5 . .
C129 C128 H227 109.5 . .
H225 C128 H227 109.5 . .
H226 C128 H227 109.5 . .
C128 C129 C130 108.5(14) . .
C128 C129 H228 110.0 . .
C130 C129 H228 110.0 . .
C128 C129 H229 110.0 . .
C130 C129 H229 110.0 . .
H228 C129 H229 108.4 . .
C129 C130 C131 108.7(14) . .
C129 C130 H230 110.0 . .
C131 C130 H230 110.0 . .
C129 C130 H231 110.0 . .
C131 C130 H231 110.0 . .
H230 C130 H231 108.3 . .
C132 C131 C130 108.8(14) . .
C132 C131 H232 109.9 . .
C130 C131 H232 109.9 . .
C132 C131 H233 109.9 . .
C130 C131 H233 109.9 . .
H232 C131 H233 108.3 . .
C131 C132 C133 109.4(14) . .
C131 C132 H234 109.8 . .
C133 C132 H234 109.8 . .
C131 C132 H235 109.8 . .
C133 C132 H235 109.8 . .
H234 C132 H235 108.2 . .
C134 C133 C132 109.4(14) . .
C134 C133 H236 109.8 . .
C132 C133 H236 109.8 . .
C134 C133 H237 109.8 . .
C132 C133 H237 109.8 . .
H236 C133 H237 108.2 . .
C133 C134 H238 109.5 . .
C133 C134 H239 109.5 . .
H238 C134 H239 109.5 . .
C133 C134 H240 109.5 . .
H238 C134 H240 109.5 . .
H239 C134 H240 109.5 . .
C136 C135 H241 109.5 . .
C136 C135 H242 109.5 . .
H241 C135 H242 109.5 . .
C136 C135 H243 109.5 . .
H241 C135 H243 109.5 . .
H242 C135 H243 109.5 . .
C137 C136 C135 108.5(14) . .
C137 C136 H244 110.0 . .
C135 C136 H244 110.0 . .
C137 C136 H245 110.0 . .
C135 C136 H245 110.0 . .
H244 C136 H245 108.4 . .
C138 C137 C136 109.0(14) . .
C138 C137 H246 109.9 . .
C136 C137 H246 109.9 . .
C138 C137 H247 109.9 . .
C136 C137 H247 109.9 . .
H246 C137 H247 108.3 . .
C137 C138 C139 109.1(14) . .
C137 C138 H248 109.9 . .
C139 C138 H248 109.9 . .
C137 C138 H249 109.9 . .
C139 C138 H249 109.9 . .
H248 C138 H249 108.3 . .
C140 C139 C138 108.2(14) . .
C140 C139 H250 110.1 . .
C138 C139 H250 110.1 . .
C140 C139 H251 110.1 . .
C138 C139 H251 110.1 . .
H250 C139 H251 108.4 . .
C141 C140 C139 109.8(14) . .
C141 C140 H252 109.7 . .
C139 C140 H252 109.7 . .
C141 C140 H253 109.7 . .
C139 C140 H253 109.7 . .
H252 C140 H253 108.2 . .
C140 C141 H254 109.5 . .
C140 C141 H255 109.5 . .
H254 C141 H255 109.5 . .
C140 C141 H256 109.5 . .
H254 C141 H256 109.5 . .
H255 C141 H256 109.5 . .

loop_
_geom_bond_atom_site_label_1
_geom_bond_atom_site_label_2
_geom_bond_distance
_geom_bond_site_symmetry_2
Fe1 N4 1.930(10) .
Fe1 N1 1.942(10) .
Fe1 N2 1.947(10) .
Fe1 N3 1.956(10) .
N1 C4 1.40(2) .
N1 C1 1.42(2) .
N2 C6 1.38(2) .
N2 C9 1.47(2) .
N3 C14 1.38(2) .
N3 C11 1.40(2) .
N4 C16 1.39(2) .
N4 C19 1.45(2) .
C1 C20 1.330(16) .
C1 C2 1.476(17) .
C2 C3 1.345(17) .
C2 H1 0.9500 .
C3 C4 1.426(17) .
C3 H2 0.9500 .
C4 C5 1.347(16) .
C5 C6 1.356(17) .
C5 C21 1.506(16) .
C6 C7 1.454(17) .
C7 C8 1.360(18) .
C7 H3 0.9500 .
C8 C9 1.455(16) .
C8 H4 0.9500 .
C9 C10 1.360(16) .
C10 C11 1.364(16) .
C10 C45 1.505(16) .
C11 C12 1.440(17) .
C12 C13 1.371(17) .
C12 H5 0.9500 .
C13 C14 1.434(17) .
C13 H6 0.9500 .
C14 C15 1.342(16) .
C15 C16 1.336(16) .
C15 C69 1.504(16) .
C16 C17 1.441(17) .
C17 C18 1.389(18) .
C17 H7 0.9500 .
C18 C19 1.440(16) .
C18 H8 0.9500 .
C19 C20 1.346(16) .
C20 C93 1.485(16) .
C21 C22 1.3900 .
C21 C26 1.3900 .
C22 O1 1.320(10) .
C22 C23 1.3900 .
C23 C24 1.3900 .
C23 H9 0.9500 .
C24 C25 1.3900 .
C24 H10 0.9500 .
C25 C26 1.3900 .
C25 H11 0.9500 .
C26 O2 1.316(10) .
O1 Si1 1.653(10) .
Si1 C27 1.873(12) .
Si1 C30 1.885(12) .
Si1 C33 1.889(12) .
C27 C28 1.50(2) .
C27 C29 1.52(2) .
C27 H12 1.0000 .
C28 H13 0.9800 .
C28 H14 0.9800 .
C28 H15 0.9800 .
C29 H16 0.9800 .
C29 H17 0.9800 .
C29 H18 0.9800 .
C30 C31 1.51(2) .
C30 C32 1.53(2) .
C30 H19 1.0000 .
C31 H20 0.9800 .
C31 H21 0.9800 .
C31 H22 0.9800 .
C32 H23 0.9800 .
C32 H24 0.9800 .
C32 H25 0.9800 .
C33 C35 1.49(2) .
C33 C34 1.52(2) .
C33 H26 1.0000 .
C34 H27 0.9800 .
C34 H28 0.9800 .
C34 H29 0.9800 .
C35 H30 0.9800 .
C35 H31 0.9800 .
C35 H32 0.9800 .
O2 Si2 1.674(10) .
Si2 C39 1.859(12) .
Si2 C42 1.871(12) .
Si2 C36 1.876(12) .
C36 C38 1.52(2) .
C36 C37 1.52(2) .
C36 H33 1.0000 .
C37 H34 0.9800 .
C37 H35 0.9800 .
C37 H36 0.9800 .
C38 H37 0.9800 .
C38 H38 0.9800 .
C38 H39 0.9800 .
C39 C41 1.48(2) .
C39 C40 1.53(2) .
C39 H40 1.0000 .
C40 H41 0.9800 .
C40 H42 0.9800 .
C40 H43 0.9800 .
C41 H44 0.9800 .
C41 H45 0.9800 .
C41 H46 0.9800 .
C42 C43 1.50(2) .
C42 C44 1.51(2) .
C42 H47 1.0000 .
C43 H48 0.9800 .
C43 H49 0.9800 .
C43 H50 0.9800 .
C44 H51 0.9800 .
C44 H52 0.9800 .
C44 H53 0.9800 .
C45 C46 1.3900 .
C45 C50 1.3900 .
C46 O3 1.30(1) .
C46 C47 1.3900 .
C47 C48 1.3900 .
C47 H54 0.9500 .
C48 C49 1.3900 .
C48 H55 0.9500 .
C49 C50 1.3900 .
C49 H56 0.9500 .
C50 O4 1.315(10) .
O3 Si3 1.679(10) .
Si3 C57 1.863(12) .
Si3 C54 1.865(12) .
Si3 C51 1.911(12) .
C51 C52 1.50(2) .
C51 C53 1.50(2) .
C51 H57 1.0000 .
C52 H58 0.9800 .
C52 H59 0.9800 .
C52 H60 0.9800 .
C53 H61 0.9800 .
C53 H62 0.9800 .
C53 H63 0.9800 .
C54 C55 1.55(2) .
C54 C56 1.55(2) .
C54 H64 1.0000 .
C55 H65 0.9800 .
C55 H66 0.9800 .
C55 H67 0.9800 .
C56 H68 0.9800 .
C56 H69 0.9800 .
C56 H70 0.9800 .
C57 C58 1.50(2) .
C57 C59 1.55(2) .
C57 H71 1.0000 .
C58 H72 0.9800 .
C58 H73 0.9800 .
C58 H74 0.9800 .
C59 H75 0.9800 .
C59 H76 0.9800 .
C59 H77 0.9800 .
O4 Si4 1.643(10) .
Si4 C60 1.887(12) .
Si4 C63 1.890(12) .
Si4 C66 1.890(12) .
C60 C62 1.49(2) .
C60 C61 1.53(2) .
C60 H78 1.0000 .
C61 H79 0.9800 .
C61 H80 0.9800 .
C61 H81 0.9800 .
C62 H82 0.9800 .
C62 H83 0.9800 .
C62 H84 0.9800 .
C63 C65 1.52(2) .
C63 C64 1.53(2) .
C63 H85 1.0000 .
C64 H86 0.9800 .
C64 H87 0.9800 .
C64 H88 0.9800 .
C65 H89 0.9800 .
C65 H90 0.9800 .
C65 H91 0.9800 .
C66 C68 1.48(2) .
C66 C67 1.50(2) .
C66 H92 1.0000 .
C67 H93 0.9800 .
C67 H94 0.9800 .
C67 H95 0.9800 .
C68 H96 0.9800 .
C68 H97 0.9800 .
C68 H98 0.9800 .
C69 C70 1.3900 .
C69 C74 1.3900 .
C70 O5 1.309(10) .
C70 C71 1.3900 .
C71 C72 1.3900 .
C71 H99 0.9500 .
C72 C73 1.3900 .
C72 H100 0.9500 .
C73 C74 1.3900 .
C73 H101 0.9500 .
C74 O6 1.331(10) .
O5 Si5 1.633(10) .
Si5 C78 1.856(12) .
Si5 C75 1.874(12) .
Si5 C81 1.901(12) .
C75 C76 1.52(2) .
C75 C77 1.54(2) .
C75 H102 1.0000 .
C76 H103 0.9800 .
C76 H104 0.9800 .
C76 H105 0.9800 .
C77 H106 0.9800 .
C77 H107 0.9800 .
C77 H108 0.9800 .
C78 C80 1.48(2) .
C78 C79 1.56(2) .
C78 H109 1.0000 .
C79 H110 0.9800 .
C79 H111 0.9800 .
C79 H112 0.9800 .
C80 H113 0.9800 .
C80 H114 0.9800 .
C80 H115 0.9800 .
C81 C82 1.44(2) .
C81 C83 1.51(2) .
C81 H116 1.0000 .
C82 H117 0.9800 .
C82 H118 0.9800 .
C82 H119 0.9800 .
C83 H120 0.9800 .
C83 H121 0.9800 .
C83 H122 0.9800 .
O6 Si6 1.689(10) .
Si6 C84 1.851(12) .
Si6 C90 1.874(12) .
Si6 C87 1.917(12) .
C84 C86 1.51(2) .
C84 C85 1.52(2) .
C84 H123 1.0000 .
C85 H124 0.9800 .
C85 H125 0.9800 .
C85 H126 0.9800 .
C86 H127 0.9800 .
C86 H128 0.9800 .
C86 H129 0.9800 .
C87 C88 1.49(2) .
C87 C89 1.51(2) .
C87 H130 1.0000 .
C88 H131 0.9800 .
C88 H132 0.9800 .
C88 H133 0.9800 .
C89 H134 0.9800 .
C89 H135 0.9800 .
C89 H136 0.9800 .
C90 C91 1.50(2) .
C90 C92 1.52(2) .
C90 H137 1.0000 .
C91 H138 0.9800 .
C91 H139 0.9800 .
C91 H140 0.9800 .
C92 H141 0.9800 .
C92 H142 0.9800 .
C92 H143 0.9800 .
C93 C94 1.3900 .
C93 C98 1.3900 .
C94 O7 1.336(10) .
C94 C95 1.3900 .
C95 C96 1.3900 .
C95 H144 0.9500 .
C96 C97 1.3900 .
C96 H145 0.9500 .
C97 C98 1.3900 .
C97 H146 0.9500 .
C98 O8 1.333(10) .
O7 Si7 1.651(10) .
Si7 C99 1.853(12) .
Si7 C102 1.890(12) .
Si7 C105 1.894(12) .
C99 C100 1.48(2) .
C99 C101 1.50(2) .
C99 H147 1.0000 .
C100 H148 0.9800 .
C100 H149 0.9800 .
C100 H150 0.9800 .
C101 H151 0.9800 .
C101 H152 0.9800 .
C101 H153 0.9800 .
C102 C103 1.48(2) .
C102 C104 1.51(2) .
C102 H154 1.0000 .
C103 H155 0.9800 .
C103 H156 0.9800 .
C103 H157 0.9800 .
C104 H158 0.9800 .
C104 H159 0.9800 .
C104 H160 0.9800 .
C105 C107 1.53(2) .
C105 C106 1.54(2) .
C105 H161 1.0000 .
C106 H162 0.9800 .
C106 H163 0.9800 .
C106 H164 0.9800 .
C107 H165 0.9800 .
C107 H166 0.9800 .
C107 H167 0.9800 .
O8 Si8 1.683(10) .
Si8 C108 1.871(11) .
Si8 C111 1.883(11) .
Si8 C114 1.885(12) .
C108 C110 1.46(2) .
C108 C109 1.515(12) .
C108 H168 1.0000 .
C109 H169 0.9800 .
C109 H170 0.9800 .
C109 H171 0.9800 .
C110 H172 0.9800 .
C110 H173 0.9800 .
C110 H174 0.9800 .
C111 C112 1.53(2) .
C111 C113 1.543(12) .
C111 H175 1.0000 .
C112 H176 0.9800 .
C112 H177 0.9800 .
C112 H178 0.9800 .
C113 H179 0.9800 .
C113 H180 0.9800 .
C113 H181 0.9800 .
C114 C115 1.48(2) .
C114 C116 1.547(12) .
C114 H182 1.0000 .
C115 H183 0.9800 .
C115 H184 0.9800 .
C115 H185 0.9800 .
C116 H186 0.9800 .
C116 H187 0.9800 .
C116 H188 0.9800 .
Br1 B1 1.944(11) .
Br2 B2 1.948(11) .
Br3 B3 1.959(12) .
Br4 B4 1.943(12) .
Br5 B5 1.943(12) .
Br6 B6 1.957(12) .
B1 B2 1.777(11) .
B1 B3 1.780(12) .
B1 B4 1.781(12) .
B1 B6 1.784(12) .
B1 B5 1.785(12) .
B2 B10 1.780(12) .
B2 B3 1.784(12) .
B2 B9 1.785(12) .
B2 B6 1.789(12) .
B3 B4 1.781(12) .
B3 B11 1.786(12) .
B3 B10 1.789(12) .
B4 B11 1.774(12) .
B4 B5 1.777(11) .
B4 B7 1.786(13) .
B5 B6 1.777(12) .
B5 B8 1.777(12) .
B5 B7 1.782(13) .
B6 B8 1.780(12) .
B6 B9 1.782(12) .
B7 C117 1.701(13) .
B7 B8 1.783(13) .
B7 B11 1.787(13) .
B7 H189 1.1200 .
B8 C117 1.706(13) .
B8 B9 1.784(13) .
B8 H190 1.1200 .
B9 C117 1.695(13) .
B9 B10 1.768(13) .
B9 H191 1.1200 .
B10 C117 1.700(13) .
B10 B11 1.784(13) .
B10 H192 1.1200 .
B11 C117 1.703(13) .
B11 H193 1.1200 .
C117 H194 0.9599 .
Ag Br19 2.672(10) .
Ag Br9 2.682(9) .
Ag Br22 2.981(10) .
Ag Br7 2.982(9) .
Ag Br8 3.005(8) .
Ag Br23 3.043(10) .
Br7 B12 1.952(12) .
Br8 B13 1.932(12) .
Br10 B15 1.936(12) .
Br11 B16 1.946(12) .
Br12 B17 1.943(12) .
B12 B15 1.773(12) .
B12 B13 1.777(12) .
B12 B17 1.782(12) .
B12 B16 1.785(12) .
B12 B14 1.787(12) .
B13 B20 1.766(12) .
B13 B17 1.772(12) .
B13 B21 1.776(12) .
B13 B14 1.784(12) .
B14 B15 1.776(12) .
B14 B22 1.777(12) .
B14 B21 1.786(12) .
B15 B18 1.774(12) .
B15 B16 1.776(12) .
B15 B22 1.781(12) .
B16 B18 1.775(12) .
B16 B17 1.779(12) .
B16 B19 1.780(12) .
B17 B20 1.773(12) .
B17 B19 1.774(12) .
B18 C118 1.705(13) .
B18 B22 1.778(13) .
B18 B19 1.781(13) .
B18 H195 1.1200 .
B19 C118 1.707(13) .
B19 B20 1.777(13) .
B19 H196 1.1200 .
B20 C118 1.707(13) .
B20 B21 1.788(13) .
B20 H197 1.1200 .
B21 C118 1.695(13) .
B21 B22 1.782(13) .
B21 H198 1.1200 .
B22 C118 1.704(13) .
B22 H199 1.1200 .
C118 H200 0.9599 .
Br19 B34 1.960(12) .
Br20 B35 1.915(12) .
Br21 B36 1.905(12) .
Br22 B37 1.896(12) .
Br23 B38 1.943(12) .
Br24 B39 1.864(12) .
B34 B39 1.752(12) .
B34 B37 1.766(12) .
B34 B36 1.791(12) .
B34 B38 1.802(12) .
B34 B35 1.803(12) .
B35 B39 1.732(12) .
B35 B36 1.761(12) .
B35 B42 1.767(12) .
B35 B43 1.781(13) .
B36 B37 1.726(12) .
B36 B44 1.759(12) .
B36 B43 1.765(12) .
B37 B40 1.755(13) .
B37 B38 1.764(12) .
B37 B44 1.767(12) .
B38 B39 1.745(12) .
B38 B40 1.786(13) .
B38 B41 1.791(12) .
B39 B41 1.746(12) .
B39 B42 1.757(13) .
B40 C142 1.700(14) .
B40 B41 1.773(13) .
B40 B44 1.801(13) .
B40 H20A 1.1200 .
B41 C142 1.696(14) .
B41 B42 1.817(13) .
B41 H20B 1.1200 .
B42 C142 1.692(13) .
B42 B43 1.779(13) .
B42 H20C 1.1200 .
B43 C142 1.694(13) .
B43 B44 1.788(13) .
B43 H20D 1.1200 .
B44 C142 1.701(14) .
B44 H20E 1.1200 .
C142 H20F 0.9599 .
Br13 B23 1.952(13) .
Br14 B24 1.936(13) .
Br15 B25 1.921(13) .
Br16 B26 1.943(13) .
Br17 B27 1.933(13) .
Br18 B28 1.944(13) .
B23 B27 1.767(12) .
B23 B28 1.776(12) .
B23 B24 1.779(12) .
B23 B25 1.783(12) .
B23 B26 1.793(12) .
B24 B31 1.766(13) .
B24 B28 1.770(12) .
B24 B25 1.771(12) .
B24 B32 1.788(13) .
B25 B33 1.760(13) .
B25 B32 1.761(13) .
B25 B26 1.762(12) .
B26 B29 1.771(13) .
B26 B27 1.777(12) .
B26 B33 1.783(13) .
B27 B28 1.769(12) .
B27 B30 1.772(13) .
B27 B29 1.779(13) .
B28 B30 1.785(13) .
B28 B31 1.786(13) .
B28 B23 1.998(17) 3
B28 B31 2.12(2) 3
B29 C119 1.707(14) .
B29 B30 1.776(13) .
B29 B33 1.780(14) .
B29 H201 1.1200 .
B30 C119 1.700(14) .
B30 B31 1.784(14) .
B30 H202 1.1200 .
B31 C119 1.699(14) .
B31 B32 1.781(13) .
B31 H203 1.1200 .
B32 C119 1.693(14) .
B32 B33 1.797(13) .
B32 H204 1.1200 .
B33 C119 1.698(14) .
B33 H205 1.1200 .
C119 H206 0.9599 .
Cl1 C120 1.755(13) .
Cl2 C120 1.770(13) .
C120 H207 0.9900 .
C120 H208 0.9900 .
C121 C122 1.526(14) .
C121 H209 0.9800 .
C121 H210 0.9800 .
C121 H211 0.9800 .
C122 C123 1.524(14) .
C122 H212 0.9900 .
C122 H213 0.9900 .
C123 C124 1.501(14) .
C123 H214 0.9900 .
C123 H215 0.9900 .
C124 C125 1.512(14) .
C124 H216 0.9900 .
C124 H217 0.9900 .
C125 C126 1.507(14) .
C125 H218 0.9900 .
C125 H219 0.9900 .
C126 C127 1.509(14) .
C126 H220 0.9900 .
C126 H221 0.9900 .
C127 H222 0.9800 .
C127 H223 0.9800 .
C127 H224 0.9800 .
C128 C129 1.519(14) .
C128 H225 0.9800 .
C128 H226 0.9800 .
C128 H227 0.9800 .
C129 C130 1.520(14) .
C129 H228 0.9900 .
C129 H229 0.9900 .
C130 C131 1.521(14) .
C130 H230 0.9900 .
C130 H231 0.9900 .
C131 C132 1.515(14) .
C131 H232 0.9900 .
C131 H233 0.9900 .
C132 C133 1.516(14) .
C132 H234 0.9900 .
C132 H235 0.9900 .
C133 C134 1.507(14) .
C133 H236 0.9900 .
C133 H237 0.9900 .
C134 H238 0.9800 .
C134 H239 0.9800 .
C134 H240 0.9800 .
C135 C136 1.520(14) .
C135 H241 0.9800 .
C135 H242 0.9800 .
C135 H243 0.9800 .
C136 C137 1.517(14) .
C136 H244 0.9900 .
C136 H245 0.9900 .
C137 C138 1.514(14) .
C137 H246 0.9900 .
C137 H247 0.9900 .
C138 C139 1.526(14) .
C138 H248 0.9900 .
C138 H249 0.9900 .
C139 C140 1.516(14) .
C139 H250 0.9900 .
C139 H251 0.9900 .
C140 C141 1.506(14) .
C140 H252 0.9900 .
C140 H253 0.9900 .
C141 H254 0.9800 .
C141 H255 0.9800 .
C141 H256 0.9800 .
